data_1505700
loop_
_publ_author_name
'Akutagawa, Tomoyuki'
'Motokizawa, Takeshi'
'Matsuura, Kazumasa'
'Nishihara, Sadafumi'
'Noro, Shin-ichiro'
'Nakamura, Takayoshi'

_publ_section_title
;
 Structural phase transition of magnetic [Ni(dmit)2]- salts induced by
 supramolecular cation structures of (M+)([12]crown-4)2.
;
_journal_issue 12
_journal_name_full 'The journal of physical chemistry. B'
_journal_page_first 5897
_journal_page_last 5904
_journal_paper_doi 10.1021/jp055574a
_journal_volume 110
_journal_year 2006
_chemical_formula_moiety 'C22 H32 Li O8 Ni S10 '
_chemical_formula_sum 'C22 H32 Li Ni O8 S10'
_chemical_formula_weight 810.73
_space_group_IT_number 2
_symmetry_cell_setting triclinic
_symmetry_Int_Tables_number 2
_symmetry_space_group_name_Hall '-P 1'
_symmetry_space_group_name_H-M 'P -1'
_cell_angle_alpha 90.87(19)
_cell_angle_beta 91.28(18)
_cell_angle_gamma 103.59(18)
_cell_formula_units_Z 8
_cell_length_a 12.12(3)
_cell_length_b 20.95(5)
_cell_length_c 27.35(5)
_cell_measurement_reflns_used 63423
_cell_measurement_temperature 296.1
_cell_measurement_theta_max 28.1
_cell_measurement_theta_min 3.0
_cell_volume 6747(3)
_computing_cell_refinement PROCESS-AUTO
_computing_data_collection PROCESS-AUTO
_computing_data_reduction CrystalStructure
_computing_publication_material 'CrystalStructure 3.7.0'
_computing_structure_refinement SHELXL
_computing_structure_solution SIR92
_diffrn_detector_area_resol_mean 10.00
_diffrn_measured_fraction_theta_full 0.937
_diffrn_measured_fraction_theta_max 0.937
_diffrn_measurement_device_type 'Rigaku RAXIS-RAPID'
_diffrn_measurement_method \w
_diffrn_radiation_type 'Mo K\a'
_diffrn_radiation_wavelength 0.71075
_diffrn_reflns_av_R_equivalents 0.139
_diffrn_reflns_limit_h_max 14
_diffrn_reflns_limit_h_min -15
_diffrn_reflns_limit_k_max 26
_diffrn_reflns_limit_k_min -27
_diffrn_reflns_limit_l_max 35
_diffrn_reflns_limit_l_min -35
_diffrn_reflns_number 81169
_diffrn_reflns_theta_full 27.49
_diffrn_reflns_theta_max 27.49
_exptl_absorpt_coefficient_mu 1.237
_exptl_absorpt_correction_T_max 0.884
_exptl_absorpt_correction_T_min 0.884
_exptl_absorpt_correction_type multi-scan
_exptl_absorpt_process_details
;
    Higashi, T. (1995). Program for Absorption Correction.
    Rigaku Corporation, Tokyo, Japan.
;
_exptl_crystal_colour black
_exptl_crystal_density_diffrn 1.597
_exptl_crystal_density_method 'not measured'
_exptl_crystal_description plate
_exptl_crystal_F_000 3352.00
_exptl_crystal_size_max 0.30
_exptl_crystal_size_mid 0.20
_exptl_crystal_size_min 0.10
_refine_diff_density_max 1.30
_refine_diff_density_min -1.10
_refine_ls_extinction_method none
_refine_ls_goodness_of_fit_ref 1.065
_refine_ls_hydrogen_treatment refall
_refine_ls_number_parameters 1194
_refine_ls_number_reflns 28994
_refine_ls_R_factor_gt 0.0995
_refine_ls_shift/su_max 0.0000
_refine_ls_structure_factor_coef Fsqd
_refine_ls_weighting_details 'w = 1/[\s^2^(Fo^2^)+(0.2000P)^2^+0.0000P] where P=(Fo^2^+2Fc^2^)/3'
_refine_ls_weighting_scheme calc
_refine_ls_wR_factor_ref 0.3736
_reflns_number_gt 12513
_reflns_number_total 28994
_reflns_threshold_expression F^2^>2.0\s(F^2^)
_cod_data_source_file jp055574asi20060118_095319.cif
_cod_data_source_block '_matsuju__________________'
_cod_depositor_comments
;
 Marking attached hydrogen atoms.

 Antanas Vaitkus,
 2018-08-30
;
_cod_original_cell_volume 6743(27)
_cod_original_formula_sum 'C22 H32 Li O8 Ni S10 '
_cod_database_code 1505700

loop_
_symmetry_equiv_pos_site_id
_symmetry_equiv_pos_as_xyz
1 +X,+Y,+Z
2 -X,-Y,-Z

loop_
_atom_site_label
_atom_site_type_symbol
_atom_site_fract_x
_atom_site_fract_y
_atom_site_fract_z
_atom_site_U_iso_or_equiv
_atom_site_adp_type
_atom_site_occupancy
_atom_site_symmetry_multiplicity
_atom_site_calc_flag
_atom_site_attached_hydrogens
Ni(1) Ni -0.18064(11) 0.32486(6) 0.49768(5) 0.0419(3) Uani 1.00 1 d 0
S(1) S -0.1099(2) 0.42751(13) 0.49188(9) 0.0472(6) Uani 1.00 1 d 0
S(2) S -0.0385(2) 0.51261(12) 0.40232(10) 0.0486(6) Uani 1.00 1 d 0
S(3) S 0.0042(4) 0.53634(19) 0.29488(12) 0.0983(15) Uani 1.00 1 d 0
S(4) S -0.0958(2) 0.40488(13) 0.33470(10) 0.0524(6) Uani 1.00 1 d 0
S(5) S -0.1737(2) 0.30948(12) 0.41828(10) 0.0477(6) Uani 1.00 1 d 0
S(6) S -0.2483(2) 0.22283(14) 0.50431(11) 0.0600(7) Uani 1.00 1 d 0
S(7) S -0.3510(2) 0.14067(14) 0.59205(11) 0.0627(8) Uani 1.00 1 d 0
S(8) S -0.4216(3) 0.12082(18) 0.69716(12) 0.0742(9) Uani 1.00 1 d 0
S(9) S -0.3004(2) 0.24886(17) 0.65865(11) 0.0652(8) Uani 1.00 1 d 0
S(10) S -0.2014(2) 0.34138(14) 0.57552(11) 0.0609(8) Uani 1.00 1 d 0
C(1) C -0.0911(7) 0.4373(4) 0.4296(3) 0.039(2) Uani 1.00 1 d 0
C(2) C -0.0422(10) 0.4866(4) 0.3416(3) 0.048(2) Uani 1.00 1 d 0
C(3) C -0.1187(7) 0.3875(5) 0.3971(3) 0.044(2) Uani 1.00 1 d 0
C(4) C -0.2847(9) 0.2123(5) 0.5653(3) 0.052(2) Uani 1.00 1 d 0
C(5) C -0.3595(10) 0.1668(5) 0.6518(4) 0.058(2) Uani 1.00 1 d 0
C(6) C -0.2614(9) 0.2630(5) 0.5962(3) 0.051(2) Uani 1.00 1 d 0
Ni(2) Ni 0.18064(11) 0.17503(6) -0.00242(5) 0.0422(3) Uani 1.00 1 d 0
S(11) S 0.2015(2) 0.15911(14) 0.07578(11) 0.0600(7) Uani 1.00 1 d 0
S(12) S 0.3003(2) 0.25112(17) 0.15864(11) 0.0643(8) Uani 1.00 1 d 0
S(13) S 0.4208(3) 0.37844(18) 0.19700(12) 0.0765(10) Uani 1.00 1 d 0
S(14) S 0.3514(2) 0.35967(14) 0.09194(12) 0.0618(8) Uani 1.00 1 d 0
S(15) S 0.2480(2) 0.27702(14) 0.00404(11) 0.0594(7) Uani 1.00 1 d 0
S(16) S 0.1732(2) 0.19058(12) -0.08175(10) 0.0453(6) Uani 1.00 1 d 0
S(17) S 0.0960(2) 0.09506(13) -0.16516(10) 0.0538(7) Uani 1.00 1 d 0
S(18) S -0.0033(4) -0.03569(19) -0.20525(12) 0.0972(14) Uani 1.00 1 d 0
S(19) S 0.0378(2) -0.01244(12) -0.09782(10) 0.0487(6) Uani 1.00 1 d 0
S(20) S 0.1093(2) 0.07262(12) -0.00815(9) 0.0457(6) Uani 1.00 1 d 0
C(7) C 0.2610(9) 0.2357(5) 0.0967(3) 0.048(2) Uani 1.00 1 d 0
C(8) C 0.3627(9) 0.3334(6) 0.1518(4) 0.057(2) Uani 1.00 1 d 0
C(9) C 0.2852(9) 0.2867(5) 0.0664(3) 0.050(2) Uani 1.00 1 d 0
C(10) C 0.1180(7) 0.1127(4) -0.1026(3) 0.041(2) Uani 1.00 1 d 0
C(11) C 0.0418(11) 0.0119(5) -0.1585(4) 0.060(3) Uani 1.00 1 d 0
C(12) C 0.0898(7) 0.0630(5) -0.0713(3) 0.042(2) Uani 1.00 1 d 0
Ni(3) Ni 0.04670(11) 0.08554(6) 0.37896(5) 0.0465(3) Uani 1.00 1 d 0
S(21) S -0.0396(2) 0.05134(13) 0.44742(10) 0.0501(6) Uani 1.00 1 d 0
S(22) S -0.2798(2) 0.04911(14) 0.48342(10) 0.0531(6) Uani 1.00 1 d 0
S(23) S -0.5068(2) 0.08009(17) 0.47402(12) 0.0641(8) Uani 1.00 1 d 0
S(24) S -0.3318(2) 0.11089(16) 0.39432(11) 0.0585(7) Uani 1.00 1 d 0
S(25) S -0.0992(2) 0.11502(16) 0.34957(11) 0.0566(7) Uani 1.00 1 d 0
S(26) S 0.1301(2) 0.11694(17) 0.30923(11) 0.0598(7) Uani 1.00 1 d 0
S(27) S 0.3478(2) 0.09469(17) 0.26453(11) 0.0666(8) Uani 1.00 1 d 0
S(28) S 0.5604(3) 0.04785(18) 0.26738(14) 0.0797(11) Uani 1.00 1 d 0
S(29) S 0.4027(2) 0.03357(17) 0.35347(12) 0.0623(8) Uani 1.00 1 d 0
S(30) S 0.1893(2) 0.05173(14) 0.40672(10) 0.0516(6) Uani 1.00 1 d 0
C(13) C -0.1731(8) 0.0698(5) 0.4394(3) 0.045(2) Uani 1.00 1 d 0
C(14) C -0.3797(8) 0.0783(5) 0.4517(3) 0.048(2) Uani 1.00 1 d 0
C(15) C -0.1951(8) 0.0972(4) 0.3982(3) 0.042(2) Uani 1.00 1 d 0
C(16) C 0.2517(9) 0.0882(5) 0.3125(4) 0.049(2) Uani 1.00 1 d 0
C(17) C 0.4438(11) 0.0575(6) 0.2927(4) 0.067(3) Uani 1.00 1 d 0
C(18) C 0.2749(9) 0.0607(5) 0.3552(4) 0.055(2) Uani 1.00 1 d 0
Ni(4) Ni 0.04677(11) 0.58563(6) 0.12098(5) 0.0450(3) Uani 1.00 1 d 0
S(31) S 0.1300(2) 0.61708(16) 0.19074(10) 0.0560(7) Uani 1.00 1 d 0
S(32) S 0.3473(2) 0.59427(18) 0.23545(11) 0.0656(8) Uani 1.00 1 d 0
S(33) S 0.5606(3) 0.54745(19) 0.23276(14) 0.0817(11) Uani 1.00 1 d 0
S(34) S 0.4024(2) 0.53413(17) 0.14663(12) 0.0628(8) Uani 1.00 1 d 0
S(35) S 0.1898(2) 0.55177(16) 0.09347(10) 0.0560(7) Uani 1.00 1 d 0
S(36) S -0.0397(2) 0.55165(14) 0.05254(10) 0.0513(6) Uani 1.00 1 d 0
S(37) S -0.2799(2) 0.54916(14) 0.01653(10) 0.0527(6) Uani 1.00 1 d 0
S(38) S -0.5058(2) 0.57969(17) 0.02561(12) 0.0640(8) Uani 1.00 1 d 0
S(39) S -0.3316(2) 0.61092(17) 0.10579(11) 0.0589(7) Uani 1.00 1 d 0
S(40) S -0.0988(2) 0.61538(16) 0.15038(11) 0.0576(7) Uani 1.00 1 d 0
C(19) C 0.2755(8) 0.5616(5) 0.1450(4) 0.052(2) Uani 1.00 1 d 0
C(20) C 0.4439(9) 0.5584(5) 0.2062(4) 0.052(2) Uani 1.00 1 d 0
C(21) C 0.2537(9) 0.5897(5) 0.1872(3) 0.054(2) Uani 1.00 1 d 0
C(22) C -0.1938(8) 0.5965(5) 0.1038(4) 0.049(2) Uani 1.00 1 d 0
C(23) C -0.3810(9) 0.5802(4) 0.0487(3) 0.048(2) Uani 1.00 1 d 0
C(24) C -0.1713(8) 0.5711(5) 0.0602(3) 0.047(2) Uani 1.00 1 d 0
O(1) O 0.6952(8) 0.2601(4) 0.2161(3) 0.077(2) Uani 1.00 1 d 0
O(2) O 0.6407(9) 0.2067(5) 0.1222(4) 0.095(3) Uani 1.00 1 d 0
O(3) O 0.8669(9) 0.1998(5) 0.1250(4) 0.095(3) Uani 1.00 1 d 0
O(4) O 0.9201(8) 0.2525(4) 0.2184(4) 0.087(2) Uani 1.00 1 d 0
O(5) O 0.8243(9) 0.3123(4) 0.0631(3) 0.088(2) Uani 1.00 1 d 0
O(6) O 0.7012(9) 0.3620(5) 0.1325(3) 0.095(3) Uani 1.00 1 d 0
O(7) O 0.8844(8) 0.3867(5) 0.1959(3) 0.085(2) Uani 1.00 1 d 0
O(8) O 1.0070(7) 0.3412(3) 0.1269(3) 0.070(2) Uani 1.00 1 d 0
C(25) C 0.5825(11) 0.2359(6) 0.2012(4) 0.070(3) Uiso 1.00 1 d 2
C(26) C 0.5711(13) 0.1828(8) 0.1634(5) 0.088(4) Uiso 1.00 1 d 2
C(27) C 0.6810(13) 0.1618(7) 0.0964(5) 0.083(4) Uiso 1.00 1 d 2
C(28) C 0.7841(12) 0.1451(7) 0.1206(5) 0.083(4) Uiso 1.00 1 d 2
C(29) C 0.9662(15) 0.1892(9) 0.1535(6) 0.104(5) Uiso 1.00 1 d 2
C(30) C 0.9458(14) 0.1956(8) 0.2081(5) 0.088(4) Uiso 1.00 1 d 2
C(31) C 0.8529(11) 0.2529(7) 0.2619(5) 0.071(3) Uiso 1.00 1 d 2
C(32) C 0.7314(12) 0.2281(7) 0.2538(5) 0.081(4) Uiso 1.00 1 d 2
C(33) C 0.7772(13) 0.3620(8) 0.0481(5) 0.087(4) Uiso 1.00 1 d 2
C(34) C 0.6694(13) 0.3595(8) 0.0798(5) 0.092(4) Uiso 1.00 1 d 2
C(35) C 0.7369(15) 0.4254(8) 0.1509(6) 0.099(5) Uiso 1.00 1 d 2
C(36) C 0.7932(13) 0.4205(7) 0.1991(5) 0.081(4) Uiso 1.00 1 d 2
C(37) C 0.9859(11) 0.4269(7) 0.1791(5) 0.073(3) Uiso 1.00 1 d 2
C(38) C 1.0602(11) 0.3883(7) 0.1635(5) 0.074(3) Uiso 1.00 1 d 2
C(39) C 1.0211(11) 0.3674(6) 0.0778(4) 0.067(3) Uiso 1.00 1 d 2
C(40) C 0.9378(11) 0.3189(7) 0.0464(5) 0.073(3) Uiso 1.00 1 d 2
Li(1) Li 0.8175(17) 0.2958(9) 0.1494(6) 0.058(4) Uani 1.00 1 d 0
O(9) O 0.6832(9) 0.0725(7) -0.1684(4) 0.118(4) Uani 1.00 1 d 0
O(10) O 0.6962(9) 0.0595(5) -0.0679(4) 0.102(3) Uani 1.00 1 d 0
O(11) O 0.7967(9) 0.1848(6) -0.0495(3) 0.105(4) Uani 1.00 1 d 0
O(12) O 0.7851(8) 0.1994(5) -0.1495(4) 0.102(3) Uani 1.00 1 d 0
C(41) C 0.8687(10) 0.2389(6) -0.0783(4) 0.060(3) Uiso 1.00 1 d 2
C(42) C 0.8905(13) 0.2153(8) -0.1298(5) 0.086(4) Uiso 1.00 1 d 2
C(43) C 0.7831(13) 0.1713(7) -0.1993(5) 0.084(4) Uiso 1.00 1 d 2
C(44) C 0.7793(16) 0.1006(8) -0.1966(6) 0.104(5) Uiso 1.00 1 d 2
C(45) C 0.6882(13) 0.0105(7) -0.1458(5) 0.080(4) Uiso 1.00 1 d 2
C(46) C 0.7542(16) 0.0203(9) -0.0946(6) 0.110(5) Uiso 1.00 1 d 2
C(47) C 0.7667(11) 0.0819(6) -0.0219(4) 0.068(3) Uiso 1.00 1 d 2
C(48) C 0.8521(13) 0.1450(7) -0.0321(5) 0.083(4) Uiso 1.00 1 d 2
Li(2) Li 0.6377(15) 0.1417(10) -0.1033(8) 0.063(5) Uani 1.00 1 d 0
O(13) O 0.4623(8) 0.0684(5) -0.1194(4) 0.098(3) Uani 1.00 1 d 0
O(14) O 0.5311(7) 0.1273(5) -0.0281(3) 0.082(2) Uani 1.00 1 d 0
O(15) O 0.6046(8) 0.2414(4) -0.0756(3) 0.084(2) Uani 1.00 1 d 0
O(16) O 0.5397(8) 0.1846(6) -0.1642(3) 0.092(3) Uani 1.00 1 d 0
C(49) C 0.383(2) 0.0619(11) -0.0806(8) 0.140(7) Uiso 1.00 1 d 2
C(50) C 0.4469(16) 0.0732(9) -0.0336(6) 0.105(5) Uiso 1.00 1 d 2
C(51) C 0.4960(16) 0.1830(9) -0.0130(6) 0.104(5) Uiso 1.00 1 d 2
C(52) C 0.5718(18) 0.2377(10) -0.0268(8) 0.126(6) Uiso 1.00 1 d 2
C(53) C 0.5354(17) 0.2655(10) -0.1059(7) 0.117(6) Uiso 1.00 1 d 2
C(54) C 0.5582(16) 0.2524(9) -0.1535(6) 0.107(5) Uiso 1.00 1 d 2
C(55) C 0.4307(16) 0.1535(9) -0.1752(7) 0.113(6) Uiso 1.00 1 d 2
C(56) C 0.4275(16) 0.0878(9) -0.1696(6) 0.107(5) Uiso 1.00 1 d 2
O(17) O 0.6415(9) 0.7069(5) 0.3765(3) 0.090(3) Uani 1.00 1 d 0
O(18) O 0.8682(8) 0.7008(4) 0.3746(3) 0.079(2) Uani 1.00 1 d 0
O(19) O 0.9184(9) 0.7523(4) 0.2817(4) 0.093(3) Uani 1.00 1 d 0
O(20) O 0.6965(7) 0.7617(4) 0.2842(3) 0.077(2) Uani 1.00 1 d 0
O(21) O 1.0080(8) 0.8386(4) 0.3729(3) 0.073(2) Uani 1.00 1 d 0
O(22) O 0.8839(8) 0.8866(4) 0.3042(3) 0.079(2) Uani 1.00 1 d 0
O(23) O 0.7005(8) 0.8606(5) 0.3677(3) 0.086(2) Uani 1.00 1 d 0
O(24) O 0.8230(9) 0.8127(4) 0.4374(3) 0.086(3) Uani 1.00 1 d 0
C(57) C 0.9639(12) 0.6895(7) 0.3476(5) 0.078(3) Uiso 1.00 1 d 2
C(58) C 0.9424(16) 0.6941(9) 0.2934(6) 0.108(5) Uiso 1.00 1 d 2
C(59) C 0.8552(11) 0.7513(6) 0.2381(5) 0.069(3) Uiso 1.00 1 d 2
C(60) C 0.7300(13) 0.7281(8) 0.2468(5) 0.088(4) Uiso 1.00 1 d 2
C(61) C 0.5812(14) 0.7358(8) 0.2994(6) 0.093(4) Uiso 1.00 1 d 2
C(62) C 0.5743(12) 0.6810(7) 0.3361(5) 0.076(3) Uiso 1.00 1 d 2
C(63) C 0.6826(14) 0.6599(8) 0.4033(6) 0.096(4) Uiso 1.00 1 d 2
C(64) C 0.7814(13) 0.6455(8) 0.3797(6) 0.092(4) Uiso 1.00 1 d 2
C(65) C 1.0640(12) 0.8829(7) 0.3358(5) 0.075(3) Uiso 1.00 1 d 2
C(66) C 0.9880(12) 0.9267(7) 0.3201(5) 0.082(4) Uiso 1.00 1 d 2
C(67) C 0.7949(13) 0.9183(8) 0.3002(5) 0.086(4) Uiso 1.00 1 d 2
C(68) C 0.7376(15) 0.9239(8) 0.3488(6) 0.099(5) Uiso 1.00 1 d 2
C(69) C 0.6709(12) 0.8560(7) 0.4191(5) 0.077(3) Uiso 1.00 1 d 2
C(70) C 0.7773(13) 0.8623(8) 0.4518(5) 0.088(4) Uiso 1.00 1 d 2
C(71) C 0.9393(13) 0.8200(7) 0.4541(5) 0.083(4) Uiso 1.00 1 d 2
C(72) C 1.0246(12) 0.8661(7) 0.4207(5) 0.076(3) Uiso 1.00 1 d 2
Li(3) Li 0.824(2) 0.7952(12) 0.3512(6) 0.084(7) Uani 1.00 1 d 0
O(25) O 0.2041(9) 0.3156(6) 0.4500(3) 0.104(3) Uani 1.00 1 d 0
O(26) O 0.2145(8) 0.2999(6) 0.3499(4) 0.113(4) Uani 1.00 1 d 0
O(27) O 0.3156(9) 0.4302(8) 0.3330(4) 0.121(4) Uani 1.00 1 d 0
O(28) O 0.3034(8) 0.4423(4) 0.4332(4) 0.095(3) Uani 1.00 1 d 0
O(29) O 0.4631(8) 0.3153(6) 0.3357(3) 0.103(3) Uani 1.00 1 d 0
O(30) O 0.5379(9) 0.4333(6) 0.3806(4) 0.108(3) Uani 1.00 1 d 0
O(31) O 0.4684(8) 0.3706(5) 0.4721(3) 0.086(3) Uani 1.00 1 d 0
O(32) O 0.3955(8) 0.2578(5) 0.4245(4) 0.088(3) Uani 1.00 1 d 0
C(73) C 0.1276(11) 0.2601(6) 0.4216(4) 0.067(3) Uiso 1.00 1 d 2
C(74) C 0.1114(14) 0.2825(8) 0.3682(6) 0.097(4) Uiso 1.00 1 d 2
C(75) C 0.2163(15) 0.3315(8) 0.3001(6) 0.096(4) Uiso 1.00 1 d 2
C(76) C 0.2277(16) 0.3996(9) 0.3045(7) 0.112(5) Uiso 1.00 1 d 2
C(77) C 0.3136(14) 0.4887(8) 0.3563(6) 0.093(4) Uiso 1.00 1 d 2
C(78) C 0.2494(17) 0.4792(9) 0.4068(6) 0.111(5) Uiso 1.00 1 d 2
C(79) C 0.2323(11) 0.4164(6) 0.4772(4) 0.066(3) Uiso 1.00 1 d 2
C(80) C 0.1503(13) 0.3545(7) 0.4680(5) 0.085(4) Uiso 1.00 1 d 2
C(81) C 0.5739(14) 0.3446(8) 0.3263(6) 0.093(4) Uiso 1.00 1 d 2
C(82) C 0.5737(17) 0.4116(9) 0.3293(7) 0.113(5) Uiso 1.00 1 d 2
C(83) C 0.618(2) 0.4377(12) 0.4183(8) 0.152(8) Uiso 1.00 1 d 2
C(84) C 0.5552(15) 0.4342(9) 0.4659(6) 0.102(5) Uiso 1.00 1 d 2
C(85) C 0.5052(16) 0.3201(9) 0.4871(7) 0.110(5) Uiso 1.00 1 d 2
C(86) C 0.4285(17) 0.2625(9) 0.4724(7) 0.114(5) Uiso 1.00 1 d 2
C(87) C 0.4614(17) 0.2328(10) 0.3928(7) 0.116(6) Uiso 1.00 1 d 2
C(88) C 0.4446(16) 0.2460(9) 0.3469(6) 0.101(5) Uiso 1.00 1 d 2
Li(4) Li 0.3632(16) 0.3587(8) 0.3963(7) 0.056(4) Uani 1.00 1 d 0

loop_
_atom_site_aniso_label
_atom_site_aniso_U_11
_atom_site_aniso_U_22
_atom_site_aniso_U_33
_atom_site_aniso_U_12
_atom_site_aniso_U_13
_atom_site_aniso_U_23
Ni(1) 0.0370(7) 0.0434(7) 0.0439(7) 0.0069(5) -0.0005(5) 0.0044(5)
S(1) 0.0512(15) 0.0490(15) 0.0385(13) 0.0059(12) -0.0008(10) 0.0022(10)
S(2) 0.0604(17) 0.0398(14) 0.0446(14) 0.0094(12) 0.0016(11) 0.0034(10)
S(3) 0.183(4) 0.056(2) 0.0504(19) 0.013(2) 0.025(2) 0.0128(15)
S(4) 0.0634(18) 0.0518(16) 0.0407(14) 0.0116(13) 0.0008(12) -0.0039(11)
S(5) 0.0478(15) 0.0426(14) 0.0502(15) 0.0054(11) -0.0001(11) 0.0028(11)
S(6) 0.082(2) 0.0452(16) 0.0495(16) 0.0078(14) 0.0074(14) 0.0035(12)
S(7) 0.078(2) 0.0498(17) 0.0560(18) 0.0046(15) 0.0081(14) 0.0135(13)
S(8) 0.094(2) 0.070(2) 0.0578(19) 0.0138(19) 0.0138(17) 0.0177(15)
S(9) 0.078(2) 0.066(2) 0.0450(16) 0.0034(16) 0.0052(14) 0.0037(13)
S(10) 0.075(2) 0.0522(17) 0.0483(16) -0.0007(15) 0.0010(13) 0.0001(12)
C(1) 0.027(4) 0.044(5) 0.043(5) 0.002(4) -0.005(3) 0.008(4)
C(2) 0.079(7) 0.015(4) 0.049(6) 0.010(4) -0.003(5) -0.006(3)
C(3) 0.027(5) 0.056(6) 0.051(6) 0.011(4) 0.010(4) 0.008(4)
C(4) 0.048(6) 0.061(7) 0.042(5) 0.002(5) -0.004(4) 0.004(5)
C(5) 0.051(6) 0.057(7) 0.063(7) 0.004(5) -0.001(5) 0.009(5)
C(6) 0.055(6) 0.053(6) 0.045(6) 0.012(5) -0.002(4) 0.006(4)
Ni(2) 0.0375(7) 0.0429(7) 0.0439(7) 0.0051(5) 0.0000(5) 0.0022(5)
S(11) 0.078(2) 0.0450(16) 0.0491(16) -0.0018(14) -0.0037(14) 0.0020(12)
S(12) 0.075(2) 0.064(2) 0.0488(16) 0.0053(16) -0.0060(14) 0.0062(13)
S(13) 0.095(2) 0.070(2) 0.059(2) 0.0107(19) -0.0163(17) -0.0172(16)
S(14) 0.078(2) 0.0418(16) 0.0606(18) 0.0054(14) -0.0105(15) -0.0044(13)
S(15) 0.079(2) 0.0461(16) 0.0477(16) 0.0049(14) -0.0062(14) 0.0020(12)
S(16) 0.0478(15) 0.0357(13) 0.0489(14) 0.0023(11) -0.0011(11) 0.0070(10)
S(17) 0.0705(19) 0.0466(15) 0.0423(14) 0.0098(13) -0.0037(12) 0.0077(11)
S(18) 0.182(4) 0.059(2) 0.0473(19) 0.024(2) -0.024(2) -0.0043(15)
S(19) 0.0609(17) 0.0441(15) 0.0420(14) 0.0138(12) 0.0004(11) 0.0030(11)
S(20) 0.0511(15) 0.0446(14) 0.0405(13) 0.0094(11) -0.0018(10) 0.0059(10)
C(7) 0.054(6) 0.043(6) 0.045(5) 0.007(4) -0.008(4) 0.002(4)
C(8) 0.045(6) 0.069(7) 0.056(6) 0.014(5) -0.006(4) -0.010(5)
C(9) 0.046(6) 0.062(7) 0.042(5) 0.014(5) -0.001(4) -0.009(5)
C(10) 0.031(5) 0.037(5) 0.052(6) -0.002(4) 0.005(4) 0.005(4)
C(11) 0.076(8) 0.047(6) 0.061(7) 0.022(6) -0.006(5) 0.011(5)
C(12) 0.030(5) 0.050(6) 0.048(5) 0.011(4) 0.006(4) 0.002(4)
Ni(3) 0.0415(7) 0.0489(8) 0.0457(7) 0.0044(6) -0.0045(5) 0.0026(5)
S(21) 0.0483(15) 0.0545(16) 0.0472(15) 0.0121(12) -0.0065(11) 0.0026(11)
S(22) 0.0531(16) 0.0560(17) 0.0495(15) 0.0106(13) 0.0034(12) 0.0119(12)
S(23) 0.0563(18) 0.070(2) 0.069(2) 0.0177(15) 0.0135(14) 0.0126(15)
S(24) 0.0458(16) 0.071(2) 0.0612(18) 0.0172(14) 0.0005(12) 0.0222(14)
S(25) 0.0463(16) 0.0681(19) 0.0541(16) 0.0097(14) -0.0012(12) 0.0212(13)
S(26) 0.0569(18) 0.076(2) 0.0476(16) 0.0178(15) 0.0002(12) 0.0128(14)
S(27) 0.075(2) 0.067(2) 0.0510(17) 0.0031(16) 0.0123(14) 0.0036(14)
S(28) 0.079(2) 0.063(2) 0.099(2) 0.0169(18) 0.041(2) 0.0070(18)
S(29) 0.0548(18) 0.072(2) 0.0608(18) 0.0160(15) 0.0088(13) 0.0094(15)
S(30) 0.0441(15) 0.0583(17) 0.0528(16) 0.0124(13) 0.0003(11) 0.0083(12)
C(13) 0.044(5) 0.040(5) 0.048(6) 0.006(4) -0.001(4) -0.003(4)
C(14) 0.043(6) 0.047(6) 0.051(6) 0.004(4) -0.000(4) 0.012(4)
C(15) 0.035(5) 0.041(5) 0.049(5) 0.005(4) 0.002(4) 0.003(4)
C(16) 0.047(6) 0.043(6) 0.057(6) 0.011(4) 0.002(4) -0.002(4)
C(17) 0.066(8) 0.068(8) 0.057(7) -0.006(6) 0.010(5) -0.002(5)
C(18) 0.053(6) 0.057(7) 0.047(6) -0.005(5) -0.000(4) -0.003(5)
Ni(4) 0.0428(7) 0.0457(8) 0.0447(7) 0.0062(5) 0.0033(5) 0.0048(5)
S(31) 0.0558(17) 0.0619(18) 0.0487(16) 0.0113(14) -0.0000(12) -0.0055(13)
S(32) 0.064(2) 0.075(2) 0.0493(17) 0.0020(16) -0.0108(13) 0.0031(14)
S(33) 0.076(2) 0.073(2) 0.094(2) 0.0173(19) -0.038(2) -0.0009(19)
S(34) 0.0543(18) 0.075(2) 0.0587(18) 0.0156(15) -0.0080(13) -0.0010(15)
S(35) 0.0455(16) 0.072(2) 0.0482(16) 0.0104(14) 0.0006(11) -0.0008(13)
S(36) 0.0479(15) 0.0601(17) 0.0471(15) 0.0152(13) 0.0047(11) -0.0003(12)
S(37) 0.0485(16) 0.0614(18) 0.0468(15) 0.0112(13) -0.0039(11) -0.0044(12)
S(38) 0.0536(18) 0.066(2) 0.072(2) 0.0166(15) -0.0125(14) -0.0058(15)
S(39) 0.0507(16) 0.072(2) 0.0546(17) 0.0161(14) -0.0002(12) -0.0156(14)
S(40) 0.0479(16) 0.068(2) 0.0562(17) 0.0146(14) -0.0012(12) -0.0191(14)
C(19) 0.039(5) 0.046(6) 0.063(7) -0.005(4) -0.011(4) 0.010(5)
C(20) 0.053(6) 0.034(5) 0.066(7) 0.003(4) -0.012(5) 0.013(4)
C(21) 0.044(6) 0.069(7) 0.043(6) 0.003(5) -0.006(4) 0.007(5)
C(22) 0.038(5) 0.052(6) 0.056(6) 0.006(4) 0.002(4) -0.009(5)
C(23) 0.053(6) 0.033(5) 0.052(6) 0.001(4) 0.001(4) -0.010(4)
C(24) 0.037(5) 0.053(6) 0.047(6) 0.006(4) -0.003(4) 0.008(4)
O(1) 0.079(6) 0.064(5) 0.082(6) 0.008(4) -0.008(4) 0.013(4)
O(2) 0.108(8) 0.088(7) 0.099(7) 0.039(6) 0.018(6) 0.020(6)
O(3) 0.097(8) 0.090(7) 0.095(7) 0.018(6) -0.001(5) 0.009(5)
O(4) 0.088(7) 0.055(5) 0.124(8) 0.028(5) -0.002(5) 0.005(5)
O(5) 0.114(8) 0.067(6) 0.077(6) 0.012(5) -0.012(5) 0.013(4)
O(6) 0.110(8) 0.085(7) 0.074(6) -0.011(6) 0.011(5) 0.013(5)
O(7) 0.090(7) 0.083(6) 0.076(6) 0.008(5) 0.013(5) 0.024(5)
O(8) 0.084(6) 0.044(4) 0.085(6) 0.020(4) 0.016(4) 0.005(4)
Li(1) 0.071(13) 0.051(11) 0.045(10) 0.000(9) 0.012(8) -0.001(8)
O(9) 0.064(6) 0.199(14) 0.089(8) 0.030(7) -0.010(5) -0.021(8)
O(10) 0.093(7) 0.071(6) 0.155(10) 0.042(6) 0.033(7) 0.026(6)
O(11) 0.099(7) 0.154(10) 0.093(7) 0.096(8) -0.014(6) -0.012(7)
O(12) 0.062(6) 0.111(9) 0.131(9) 0.016(6) 0.006(5) 0.031(7)
Li(2) 0.040(10) 0.071(13) 0.087(14) 0.030(9) 0.022(9) 0.004(10)
O(13) 0.058(6) 0.104(8) 0.140(10) 0.034(5) 0.004(5) -0.025(7)
O(14) 0.061(5) 0.103(7) 0.091(7) 0.033(5) 0.002(4) 0.013(5)
O(15) 0.079(6) 0.079(6) 0.107(7) 0.049(5) -0.018(5) 0.003(5)
O(16) 0.058(6) 0.136(9) 0.074(6) 0.011(6) 0.004(4) -0.009(6)
O(17) 0.100(7) 0.090(7) 0.087(7) 0.040(6) -0.002(5) -0.013(5)
O(18) 0.082(6) 0.065(6) 0.093(7) 0.025(5) -0.001(5) -0.009(4)
O(19) 0.095(7) 0.057(6) 0.126(9) 0.018(5) 0.010(6) 0.004(5)
O(20) 0.061(5) 0.076(6) 0.089(6) 0.007(4) 0.000(4) -0.013(5)
O(21) 0.090(6) 0.063(5) 0.063(5) 0.013(4) -0.006(4) 0.006(4)
O(22) 0.076(6) 0.078(6) 0.083(6) 0.023(5) -0.010(4) -0.007(4)
O(23) 0.078(6) 0.094(7) 0.086(7) 0.017(5) 0.004(5) -0.005(5)
O(24) 0.122(8) 0.056(5) 0.067(5) -0.005(5) 0.018(5) -0.005(4)
Li(3) 0.095(17) 0.101(18) 0.027(9) -0.033(13) -0.009(9) 0.000(9)
O(25) 0.092(7) 0.161(11) 0.094(7) 0.095(8) 0.020(5) 0.036(7)
O(26) 0.056(6) 0.151(11) 0.133(10) 0.026(6) 0.002(6) -0.027(8)
O(27) 0.067(7) 0.204(15) 0.094(8) 0.036(8) -0.005(5) 0.013(8)
O(28) 0.082(7) 0.060(6) 0.147(10) 0.028(5) -0.031(6) -0.003(6)
O(29) 0.059(6) 0.162(11) 0.077(7) 0.001(6) -0.004(4) 0.008(6)
O(30) 0.067(6) 0.121(9) 0.138(10) 0.028(6) -0.019(6) 0.018(7)
O(31) 0.074(6) 0.108(8) 0.096(7) 0.064(6) -0.007(5) -0.017(5)
O(32) 0.074(6) 0.091(7) 0.106(8) 0.033(5) 0.014(5) -0.001(5)
Li(4) 0.055(11) 0.036(9) 0.080(13) 0.020(8) 0.002(9) -0.004(8)

loop_
_atom_type_symbol
_atom_type_description
_atom_type_scat_dispersion_real
_atom_type_scat_dispersion_imag
_atom_type_scat_source
C C 0.003 0.002
;
International Tables for Crystallography
(1992, Vol. C, Tables 4.2.6.8 and 6.1.1.4)
;
H H 0.000 0.000
;
International Tables for Crystallography
(1992, Vol. C, Table 6.1.1.4)
;
O O 0.011 0.006
;
International Tables for Crystallography
(1992, Vol. C, Tables 4.2.6.8 and 6.1.1.4)
;
Li Li 0.000 0.000
;
International Tables for Crystallography
(1992, Vol. C, Tables 4.2.6.8 and 6.1.1.4)
;
S S 0.125 0.123
;
International Tables for Crystallography
(1992, Vol. C, Tables 4.2.6.8 and 6.1.1.4)
;
Ni Ni 0.339 1.112
;
International Tables for Crystallography
(1992, Vol. C, Tables 4.2.6.8 and 6.1.1.4)
;

loop_
_geom_angle_atom_site_label_1
_geom_angle_atom_site_label_2
_geom_angle_atom_site_label_3
_geom_angle
S(1) Ni(1) S(5) 91.73(10)
S(1) Ni(1) S(6) 178.91(14)
S(1) Ni(1) S(10) 88.30(11)
S(5) Ni(1) S(6) 88.81(11)
S(5) Ni(1) S(10) 175.35(14)
S(6) Ni(1) S(10) 91.23(12)
Ni(1) S(1) C(1) 103.2(3)
C(1) S(2) C(2) 99.6(4)
C(2) S(4) C(3) 97.4(5)
Ni(1) S(5) C(3) 103.6(3)
Ni(1) S(6) C(4) 105.1(4)
C(4) S(7) C(5) 101.5(5)
C(5) S(9) C(6) 96.6(5)
Ni(1) S(10) C(6) 103.2(3)
S(1) C(1) S(2) 124.2(5)
S(1) C(1) C(3) 123.1(7)
S(2) C(1) C(3) 112.6(7)
S(2) C(2) S(3) 124.3(5)
S(2) C(2) S(4) 112.2(5)
S(3) C(2) S(4) 123.6(6)
S(4) C(3) S(5) 123.5(6)
S(4) C(3) C(1) 118.2(7)
S(5) C(3) C(1) 118.3(8)
S(6) C(4) S(7) 127.0(6)
S(6) C(4) C(6) 120.0(8)
S(7) C(4) C(6) 113.0(8)
S(7) C(5) S(8) 126.1(7)
S(7) C(5) S(9) 111.0(6)
S(8) C(5) S(9) 122.8(7)
S(9) C(6) S(10) 121.7(6)
S(9) C(6) C(4) 117.9(8)
S(10) C(6) C(4) 120.3(8)
S(11) Ni(2) S(15) 93.74(12)
S(11) Ni(2) S(16) 175.63(14)
S(11) Ni(2) S(20) 85.88(11)
S(15) Ni(2) S(16) 85.90(11)
S(15) Ni(2) S(20) 178.67(14)
S(16) Ni(2) S(20) 94.58(10)
Ni(2) S(11) C(7) 101.7(3)
C(7) S(12) C(8) 95.3(5)
C(8) S(14) C(9) 97.8(5)
Ni(2) S(15) C(9) 101.7(4)
Ni(2) S(16) C(10) 100.8(3)
C(10) S(17) C(11) 95.2(5)
C(11) S(19) C(12) 97.9(5)
Ni(2) S(20) C(12) 100.3(3)
S(11) C(7) S(12) 121.0(6)
S(11) C(7) C(9) 121.5(8)
S(12) C(7) C(9) 117.5(7)
S(12) C(8) S(13) 121.3(7)
S(12) C(8) S(14) 113.0(6)
S(13) C(8) S(14) 125.7(7)
S(14) C(9) S(15) 122.4(6)
S(14) C(9) C(7) 116.3(8)
S(15) C(9) C(7) 121.3(8)
S(16) C(10) S(17) 120.9(5)
S(16) C(10) C(12) 120.7(7)
S(17) C(10) C(12) 118.4(7)
S(17) C(11) S(18) 121.1(7)
S(17) C(11) S(19) 113.3(6)
S(18) C(11) S(19) 125.5(7)
S(19) C(12) S(20) 121.2(6)
S(19) C(12) C(10) 115.1(7)
S(20) C(12) C(10) 123.7(7)
S(21) Ni(3) S(25) 92.60(12)
S(21) Ni(3) S(26) 178.20(12)
S(21) Ni(3) S(30) 87.42(12)
S(25) Ni(3) S(26) 87.00(13)
S(25) Ni(3) S(30) 177.34(13)
S(26) Ni(3) S(30) 92.90(12)
Ni(3) S(21) C(13) 103.0(3)
C(13) S(22) C(14) 95.8(5)
C(14) S(24) C(15) 97.8(5)
Ni(3) S(25) C(15) 101.8(3)
Ni(3) S(26) C(16) 103.3(4)
C(16) S(27) C(17) 97.8(5)
C(17) S(29) C(18) 98.9(6)
Ni(3) S(30) C(18) 100.8(4)
S(21) C(13) S(22) 121.7(6)
S(21) C(13) C(15) 118.5(8)
S(22) C(13) C(15) 119.7(8)
S(22) C(14) S(23) 123.2(6)
S(22) C(14) S(24) 112.9(6)
S(23) C(14) S(24) 123.7(6)
S(24) C(15) S(25) 122.1(6)
S(24) C(15) C(13) 113.8(7)
S(25) C(15) C(13) 124.0(8)
S(26) C(16) S(27) 123.3(6)
S(26) C(16) C(18) 117.5(9)
S(27) C(16) C(18) 119.2(9)
S(27) C(17) S(28) 123.8(7)
S(27) C(17) S(29) 111.5(7)
S(28) C(17) S(29) 124.7(8)
S(29) C(18) S(30) 122.6(6)
S(29) C(18) C(16) 112.6(8)
S(30) C(18) C(16) 124.8(9)
S(31) Ni(4) S(35) 93.48(12)
S(31) Ni(4) S(36) 178.17(12)
S(31) Ni(4) S(40) 86.06(12)
S(35) Ni(4) S(36) 87.05(12)
S(35) Ni(4) S(40) 177.36(13)
S(36) Ni(4) S(40) 93.33(12)
Ni(4) S(31) C(21) 102.5(3)
C(20) S(32) C(21) 97.3(5)
C(19) S(34) C(20) 97.5(5)
Ni(4) S(35) C(19) 100.3(4)
Ni(4) S(36) C(24) 101.9(3)
C(23) S(37) C(24) 96.5(5)
C(22) S(39) C(23) 98.7(5)
Ni(4) S(40) C(22) 101.9(4)
S(34) C(19) S(35) 121.3(6)
S(34) C(19) C(21) 114.2(8)
S(35) C(19) C(21) 124.6(9)
S(32) C(20) S(33) 123.4(6)
S(32) C(20) S(34) 112.7(6)
S(33) C(20) S(34) 123.9(7)
S(31) C(21) S(32) 123.0(6)
S(31) C(21) C(19) 118.6(8)
S(32) C(21) C(19) 118.4(9)
S(39) C(22) S(40) 123.1(6)
S(39) C(22) C(24) 113.3(7)
S(40) C(22) C(24) 123.6(8)
S(37) C(23) S(38) 122.5(6)
S(37) C(23) S(39) 112.5(6)
S(38) C(23) S(39) 125.0(7)
S(36) C(24) S(37) 121.6(6)
S(36) C(24) C(22) 119.2(8)
S(37) C(24) C(22) 118.7(8)
C(25) O(1) C(32) 115.1(10)
C(26) O(2) C(27) 116.6(12)
C(28) O(3) C(29) 112.0(12)
C(28) O(3) Li(1) 117.7(11)
C(29) O(3) Li(1) 111.8(10)
C(30) O(4) C(31) 115.1(11)
C(33) O(5) C(40) 112.7(11)
C(34) O(6) C(35) 112.8(12)
C(34) O(6) Li(1) 111.6(10)
C(35) O(6) Li(1) 115.2(11)
C(36) O(7) C(37) 113.1(11)
C(36) O(7) Li(1) 106.8(9)
C(37) O(7) Li(1) 113.8(9)
C(38) O(8) C(39) 112.3(8)
O(1) C(25) C(26) 111.4(12)
O(2) C(26) C(25) 109.9(11)
O(2) C(27) C(28) 113.1(12)
O(3) C(28) C(27) 108.7(13)
O(3) C(29) C(30) 109.4(14)
O(4) C(30) C(29) 110.9(14)
O(4) C(31) C(32) 114.6(11)
O(1) C(32) C(31) 109.6(11)
O(5) C(33) C(34) 107.1(12)
O(6) C(34) C(33) 110.0(12)
O(6) C(35) C(36) 106.3(14)
O(7) C(36) C(35) 112.7(13)
O(7) C(37) C(38) 110.6(11)
O(8) C(38) C(37) 111.2(11)
O(8) C(39) C(40) 104.7(9)
O(5) C(40) C(39) 110.9(11)
O(3) Li(1) O(6) 143.7(9)
O(3) Li(1) O(7) 140.4(10)
O(6) Li(1) O(7) 74.9(7)
C(44) O(9) C(45) 114.4(14)
C(46) O(10) C(47) 106.4(12)
C(46) O(10) Li(2) 120.9(12)
C(47) O(10) Li(2) 112.1(9)
C(41) O(11) C(48) 113.3(11)
C(42) O(12) C(43) 111.8(12)
C(42) O(12) Li(2) 119.0(11)
C(43) O(12) Li(2) 112.1(9)
O(11) C(41) C(42) 111.9(10)
O(12) C(42) C(41) 101.5(12)
O(12) C(43) C(44) 109.5(13)
O(9) C(44) C(43) 106.4(15)
O(9) C(45) C(46) 113.0(12)
O(10) C(46) C(45) 103.0(15)
O(10) C(47) C(48) 108.7(10)
O(11) C(48) C(47) 107.1(12)
O(10) Li(2) O(12) 107.8(9)
O(10) Li(2) O(13) 88.1(8)
O(10) Li(2) O(15) 134.7(11)
O(10) Li(2) O(16) 152.6(11)
O(12) Li(2) O(13) 136.1(10)
O(12) Li(2) O(15) 89.3(8)
O(12) Li(2) O(16) 78.2(7)
O(13) Li(2) O(15) 108.4(9)
O(13) Li(2) O(16) 71.0(6)
O(15) Li(2) O(16) 70.7(7)
Li(2) O(13) C(49) 115.3(12)
Li(2) O(13) C(56) 103.5(10)
C(49) O(13) C(56) 119.2(14)
C(50) O(14) C(51) 114.3(13)
Li(2) O(15) C(52) 111.1(12)
Li(2) O(15) C(53) 113.3(11)
C(52) O(15) C(53) 114.2(15)
Li(2) O(16) C(54) 106.2(10)
Li(2) O(16) C(55) 118.7(11)
C(54) O(16) C(55) 115.3(14)
O(13) C(49) C(50) 108.9(17)
O(14) C(50) C(49) 118.1(16)
O(14) C(51) C(52) 109.9(17)
O(15) C(52) C(51) 117.8(17)
O(15) C(53) C(54) 109.2(18)
O(16) C(54) C(53) 112.8(16)
O(16) C(55) C(56) 104.5(17)
O(13) C(56) C(55) 115.9(15)
C(62) O(17) C(63) 113.9(11)
C(57) O(18) C(64) 114.3(11)
C(57) O(18) Li(3) 110.6(9)
C(64) O(18) Li(3) 118.8(11)
C(58) O(19) C(59) 115.1(11)
C(60) O(20) C(61) 115.0(10)
C(65) O(21) C(72) 113.5(9)
C(65) O(21) Li(3) 110.9(9)
C(72) O(21) Li(3) 114.3(9)
C(66) O(22) C(67) 114.9(11)
C(66) O(22) Li(3) 113.4(10)
C(67) O(22) Li(3) 108.0(10)
C(68) O(23) C(69) 117.3(12)
C(68) O(23) Li(3) 111.9(11)
C(69) O(23) Li(3) 110.0(10)
C(70) O(24) C(71) 113.6(11)
O(18) C(57) C(58) 110.2(13)
O(19) C(58) C(57) 112.0(15)
O(19) C(59) C(60) 110.9(11)
O(20) C(60) C(59) 112.0(11)
O(20) C(61) C(62) 111.7(13)
O(17) C(62) C(61) 107.8(11)
O(17) C(63) C(64) 110.2(13)
O(18) C(64) C(63) 112.7(14)
O(21) C(65) C(66) 109.2(11)
O(22) C(66) C(65) 108.0(12)
O(22) C(67) C(68) 113.1(13)
O(23) C(68) C(67) 108.7(14)
O(23) C(69) C(70) 110.7(11)
O(24) C(70) C(69) 105.1(12)
O(24) C(71) C(72) 111.9(12)
O(21) C(72) C(71) 107.3(10)
O(18) Li(3) O(21) 82.6(9)
O(18) Li(3) O(22) 143.3(12)
O(18) Li(3) O(23) 141.3(10)
O(21) Li(3) O(22) 73.4(7)
O(21) Li(3) O(23) 115.5(10)
O(22) Li(3) O(23) 75.1(9)
C(73) O(25) C(80) 112.0(11)
C(74) O(26) C(75) 113.4(13)
C(74) O(26) Li(4) 120.5(11)
C(75) O(26) Li(4) 108.4(9)
C(76) O(27) C(77) 119.9(16)
C(78) O(28) C(79) 109.1(12)
C(78) O(28) Li(4) 119.8(12)
C(79) O(28) Li(4) 109.6(8)
C(81) O(29) C(88) 113.6(14)
C(82) O(30) C(83) 115.6(15)
C(84) O(31) C(85) 117.4(13)
C(86) O(32) C(87) 116.9(15)
O(25) C(73) C(74) 109.1(10)
O(26) C(74) C(73) 106.4(13)
O(26) C(75) C(76) 111.6(14)
O(27) C(76) C(75) 113.8(18)
O(27) C(77) C(78) 113.3(14)
O(28) C(78) C(77) 104.7(16)
O(28) C(79) C(80) 114.2(11)
O(25) C(80) C(79) 106.6(13)
O(29) C(81) C(82) 101.9(15)
O(30) C(82) C(81) 113.2(15)
O(30) C(83) C(84) 106.9(18)
O(31) C(84) C(83) 113.8(15)
O(31) C(85) C(86) 109.6(17)
O(32) C(86) C(85) 116.0(16)
O(32) C(87) C(88) 113.5(19)
O(29) C(88) C(87) 115.8(15)
O(26) Li(4) O(28) 107.2(9)
O(1) C(25) H(1) 109.4
O(1) C(25) H(2) 109.3
C(26) C(25) H(1) 109.4
C(26) C(25) H(2) 109.4
H(1) C(25) H(2) 108.0
O(2) C(26) H(3) 109.7
O(2) C(26) H(4) 109.7
C(25) C(26) H(3) 109.7
C(25) C(26) H(4) 109.7
H(3) C(26) H(4) 108.2
O(2) C(27) H(5) 108.9
O(2) C(27) H(6) 108.9
C(28) C(27) H(5) 109.0
C(28) C(27) H(6) 109.0
H(5) C(27) H(6) 107.8
O(3) C(28) H(7) 110.0
O(3) C(28) H(8) 110.0
C(27) C(28) H(7) 110.0
C(27) C(28) H(8) 109.9
H(7) C(28) H(8) 108.3
O(3) C(29) H(9) 109.8
O(3) C(29) H(10) 109.8
C(30) C(29) H(9) 109.8
C(30) C(29) H(10) 109.8
H(9) C(29) H(10) 108.2
O(4) C(30) H(11) 109.5
O(4) C(30) H(12) 109.5
C(29) C(30) H(11) 109.5
C(29) C(30) H(12) 109.5
H(11) C(30) H(12) 108.1
O(4) C(31) H(13) 108.6
O(4) C(31) H(14) 108.6
C(32) C(31) H(13) 108.6
C(32) C(31) H(14) 108.6
H(13) C(31) H(14) 107.6
O(1) C(32) H(15) 109.8
O(1) C(32) H(16) 109.7
C(31) C(32) H(15) 109.8
C(31) C(32) H(16) 109.8
H(15) C(32) H(16) 108.2
O(5) C(33) H(33) 110.3
O(5) C(33) H(34) 110.3
C(34) C(33) H(33) 110.3
C(34) C(33) H(34) 110.3
H(33) C(33) H(34) 108.6
O(6) C(34) H(35) 109.6
O(6) C(34) H(36) 109.6
C(33) C(34) H(35) 109.7
C(33) C(34) H(36) 109.7
H(35) C(34) H(36) 108.2
O(6) C(35) H(37) 110.5
O(6) C(35) H(38) 110.5
C(36) C(35) H(37) 110.5
C(36) C(35) H(38) 110.5
H(37) C(35) H(38) 108.7
O(7) C(36) H(39) 109.0
O(7) C(36) H(40) 109.0
C(35) C(36) H(39) 109.1
C(35) C(36) H(40) 109.1
H(39) C(36) H(40) 107.8
O(7) C(37) H(41) 109.5
O(7) C(37) H(42) 109.5
C(38) C(37) H(41) 109.5
C(38) C(37) H(42) 109.5
H(41) C(37) H(42) 108.1
O(8) C(38) H(43) 109.4
O(8) C(38) H(44) 109.4
C(37) C(38) H(43) 109.4
C(37) C(38) H(44) 109.4
H(43) C(38) H(44) 108.0
O(8) C(39) H(45) 110.8
O(8) C(39) H(46) 110.8
C(40) C(39) H(45) 110.8
C(40) C(39) H(46) 110.8
H(45) C(39) H(46) 108.9
O(5) C(40) H(47) 109.5
O(5) C(40) H(48) 109.5
C(39) C(40) H(47) 109.5
C(39) C(40) H(48) 109.5
H(47) C(40) H(48) 108.1
O(11) C(41) H(25) 109.2
O(11) C(41) H(26) 109.2
C(42) C(41) H(25) 109.2
C(42) C(41) H(26) 109.2
H(25) C(41) H(26) 107.9
O(12) C(42) H(27) 111.5
O(12) C(42) H(28) 111.5
C(41) C(42) H(27) 111.5
C(41) C(42) H(28) 111.5
H(27) C(42) H(28) 109.3
O(12) C(43) H(29) 109.8
O(12) C(43) H(30) 109.8
C(44) C(43) H(29) 109.8
C(44) C(43) H(30) 109.8
H(29) C(43) H(30) 108.2
O(9) C(44) H(31) 110.5
O(9) C(44) H(32) 110.4
C(43) C(44) H(31) 110.5
C(43) C(44) H(32) 110.4
H(31) C(44) H(32) 108.7
O(9) C(45) H(17) 109.0
O(9) C(45) H(18) 109.0
C(46) C(45) H(17) 109.0
C(46) C(45) H(18) 109.0
H(17) C(45) H(18) 107.8
O(10) C(46) H(19) 111.2
O(10) C(46) H(20) 111.2
C(45) C(46) H(19) 111.2
C(45) C(46) H(20) 111.2
H(19) C(46) H(20) 109.1
O(10) C(47) H(21) 110.0
O(10) C(47) H(22) 110.0
C(48) C(47) H(21) 110.0
C(48) C(47) H(22) 109.9
H(21) C(47) H(22) 108.3
O(11) C(48) H(23) 110.3
O(11) C(48) H(24) 110.3
C(47) C(48) H(23) 110.3
C(47) C(48) H(24) 110.3
H(23) C(48) H(24) 108.6
O(13) C(49) H(49) 109.9
O(13) C(49) H(50) 109.9
C(50) C(49) H(49) 109.9
C(50) C(49) H(50) 109.9
H(49) C(49) H(50) 108.3
O(14) C(50) H(51) 107.8
O(14) C(50) H(52) 107.8
C(49) C(50) H(51) 107.8
C(49) C(50) H(52) 107.8
H(51) C(50) H(52) 107.1
O(14) C(51) H(53) 109.7
O(14) C(51) H(54) 109.7
C(52) C(51) H(53) 109.7
C(52) C(51) H(54) 109.7
H(53) C(51) H(54) 108.2
O(15) C(52) H(55) 107.8
O(15) C(52) H(56) 107.8
C(51) C(52) H(55) 107.8
C(51) C(52) H(56) 107.9
H(55) C(52) H(56) 107.2
O(15) C(53) H(57) 109.8
O(15) C(53) H(58) 109.8
C(54) C(53) H(57) 109.8
C(54) C(53) H(58) 109.8
H(57) C(53) H(58) 108.3
O(16) C(54) H(59) 109.0
O(16) C(54) H(60) 109.0
C(53) C(54) H(59) 109.0
C(53) C(54) H(60) 109.0
H(59) C(54) H(60) 107.8
O(16) C(55) H(61) 110.8
O(16) C(55) H(62) 110.9
C(56) C(55) H(61) 110.8
C(56) C(55) H(62) 110.9
H(61) C(55) H(62) 108.9
O(13) C(56) H(63) 108.3
O(13) C(56) H(64) 108.3
C(55) C(56) H(63) 108.3
C(55) C(56) H(64) 108.3
H(63) C(56) H(64) 107.4
O(18) C(57) H(69) 109.6
O(18) C(57) H(70) 109.6
C(58) C(57) H(69) 109.6
C(58) C(57) H(70) 109.6
H(69) C(57) H(70) 108.1
O(19) C(58) H(71) 109.2
O(19) C(58) H(72) 109.2
C(57) C(58) H(71) 109.2
C(57) C(58) H(72) 109.2
H(71) C(58) H(72) 107.9
O(19) C(59) H(73) 109.5
O(19) C(59) H(74) 109.5
C(60) C(59) H(73) 109.5
C(60) C(59) H(74) 109.5
H(73) C(59) H(74) 108.1
O(20) C(60) H(75) 109.2
O(20) C(60) H(76) 109.2
C(59) C(60) H(75) 109.2
C(59) C(60) H(76) 109.2
H(75) C(60) H(76) 107.9
O(20) C(61) H(77) 109.3
O(20) C(61) H(78) 109.3
C(62) C(61) H(77) 109.3
C(62) C(61) H(78) 109.3
H(77) C(61) H(78) 107.9
O(17) C(62) H(79) 110.2
O(17) C(62) H(80) 110.2
C(61) C(62) H(79) 110.1
C(61) C(62) H(80) 110.1
H(79) C(62) H(80) 108.5
O(17) C(63) H(65) 109.6
O(17) C(63) H(66) 109.6
C(64) C(63) H(65) 109.6
C(64) C(63) H(66) 109.6
H(65) C(63) H(66) 108.1
O(18) C(64) H(67) 109.0
O(18) C(64) H(68) 109.1
C(63) C(64) H(67) 109.0
C(63) C(64) H(68) 109.0
H(67) C(64) H(68) 107.8
O(21) C(65) H(81) 109.8
O(21) C(65) H(82) 109.8
C(66) C(65) H(81) 109.8
C(66) C(65) H(82) 109.8
H(81) C(65) H(82) 108.3
O(22) C(66) H(83) 110.1
O(22) C(66) H(84) 110.1
C(65) C(66) H(83) 110.1
C(65) C(66) H(84) 110.1
H(83) C(66) H(84) 108.4
O(22) C(67) H(85) 109.0
O(22) C(67) H(86) 109.0
C(68) C(67) H(85) 109.0
C(68) C(67) H(86) 109.0
H(85) C(67) H(86) 107.8
O(23) C(68) H(87) 109.9
O(23) C(68) H(88) 109.9
C(67) C(68) H(87) 109.9
C(67) C(68) H(88) 110.0
H(87) C(68) H(88) 108.3
O(23) C(69) H(89) 109.5
O(23) C(69) H(90) 109.5
C(70) C(69) H(89) 109.5
C(70) C(69) H(90) 109.5
H(89) C(69) H(90) 108.1
O(24) C(70) H(91) 110.7
O(24) C(70) H(92) 110.7
C(69) C(70) H(91) 110.7
C(69) C(70) H(92) 110.7
H(91) C(70) H(92) 108.8
O(24) C(71) H(93) 109.2
O(24) C(71) H(94) 109.2
C(72) C(71) H(93) 109.2
C(72) C(71) H(94) 109.2
H(93) C(71) H(94) 107.9
O(21) C(72) H(95) 110.3
O(21) C(72) H(96) 110.3
C(71) C(72) H(95) 110.3
C(71) C(72) H(96) 110.3
H(95) C(72) H(96) 108.5
O(25) C(73) H(125) 109.8
O(25) C(73) H(126) 109.8
C(74) C(73) H(125) 109.8
C(74) C(73) H(126) 109.9
H(125) C(73) H(126) 108.3
O(26) C(74) H(127) 110.5
O(26) C(74) H(128) 110.4
C(73) C(74) H(127) 110.4
C(73) C(74) H(128) 110.4
H(127) C(74) H(128) 108.7
O(26) C(75) H(113) 109.3
O(26) C(75) H(114) 109.3
C(76) C(75) H(113) 109.3
C(76) C(75) H(114) 109.3
H(113) C(75) H(114) 108.0
O(27) C(76) H(115) 108.8
O(27) C(76) H(116) 108.8
C(75) C(76) H(115) 108.8
C(75) C(76) H(116) 108.8
H(115) C(76) H(116) 107.7
O(27) C(77) H(117) 108.9
O(27) C(77) H(118) 108.9
C(78) C(77) H(117) 108.9
C(78) C(77) H(118) 108.9
H(117) C(77) H(118) 107.8
O(28) C(78) H(119) 110.8
O(28) C(78) H(120) 110.8
C(77) C(78) H(119) 110.8
C(77) C(78) H(120) 110.8
H(119) C(78) H(120) 108.9
O(28) C(79) H(121) 108.7
O(28) C(79) H(122) 108.7
C(80) C(79) H(121) 108.7
C(80) C(79) H(122) 108.7
H(121) C(79) H(122) 107.6
O(25) C(80) H(123) 110.4
O(25) C(80) H(124) 110.4
C(79) C(80) H(123) 110.4
C(79) C(80) H(124) 110.4
H(123) C(80) H(124) 108.6
O(29) C(81) H(97) 111.4
O(29) C(81) H(98) 111.4
C(82) C(81) H(97) 111.4
C(82) C(81) H(98) 111.4
H(97) C(81) H(98) 109.3
O(30) C(82) H(99) 108.9
O(30) C(82) H(100) 108.9
C(81) C(82) H(99) 108.9
C(81) C(82) H(100) 108.9
H(99) C(82) H(100) 107.8
O(30) C(83) H(101) 110.3
O(30) C(83) H(102) 110.4
C(84) C(83) H(101) 110.4
C(84) C(83) H(102) 110.3
H(101) C(83) H(102) 108.6
O(31) C(84) H(103) 108.8
O(31) C(84) H(104) 108.8
C(83) C(84) H(103) 108.8
C(83) C(84) H(104) 108.8
H(103) C(84) H(104) 107.7
O(31) C(85) H(105) 109.8
O(31) C(85) H(106) 109.8
C(86) C(85) H(105) 109.8
C(86) C(85) H(106) 109.8
H(105) C(85) H(106) 108.2
O(32) C(86) H(107) 108.3
O(32) C(86) H(108) 108.3
C(85) C(86) H(107) 108.3
C(85) C(86) H(108) 108.3
H(107) C(86) H(108) 107.4
O(32) C(87) H(109) 108.9
O(32) C(87) H(110) 108.9
C(88) C(87) H(109) 108.9
C(88) C(87) H(110) 108.9
H(109) C(87) H(110) 107.7
O(29) C(88) H(111) 108.3
O(29) C(88) H(112) 108.3
C(87) C(88) H(111) 108.3
C(87) C(88) H(112) 108.3
H(111) C(88) H(112) 107.4

loop_
_geom_bond_atom_site_label_1
_geom_bond_atom_site_label_2
_geom_bond_distance
Ni(1) S(1) 2.129(2)
Ni(1) S(5) 2.197(3)
Ni(1) S(6) 2.114(3)
Ni(1) S(10) 2.181(3)
S(1) C(1) 1.731(9)
S(2) C(1) 1.742(9)
S(2) C(2) 1.737(10)
S(3) C(2) 1.683(10)
S(4) C(2) 1.687(9)
S(4) C(3) 1.763(10)
S(5) C(3) 1.728(10)
S(6) C(4) 1.738(10)
S(7) C(4) 1.710(11)
S(7) C(5) 1.727(12)
S(8) C(5) 1.665(12)
S(9) C(5) 1.706(12)
S(9) C(6) 1.793(11)
S(10) C(6) 1.741(11)
C(1) C(3) 1.338(14)
C(4) C(6) 1.320(15)
Ni(2) S(11) 2.188(3)
Ni(2) S(15) 2.103(3)
Ni(2) S(16) 2.202(3)
Ni(2) S(20) 2.118(2)
S(11) C(7) 1.682(10)
S(12) C(7) 1.753(10)
S(12) C(8) 1.727(12)
S(13) C(8) 1.590(11)
S(14) C(8) 1.747(12)
S(14) C(9) 1.684(11)
S(15) C(9) 1.751(10)
S(16) C(10) 1.696(9)
S(17) C(10) 1.746(10)
S(17) C(11) 1.725(11)
S(18) C(11) 1.612(12)
S(19) C(11) 1.743(12)
S(19) C(12) 1.703(10)
S(20) C(12) 1.739(10)
C(7) C(9) 1.343(15)
C(10) C(12) 1.344(14)
Ni(3) S(21) 2.211(3)
Ni(3) S(25) 2.149(3)
Ni(3) S(26) 2.214(3)
Ni(3) S(30) 2.143(3)
S(21) C(13) 1.760(11)
S(22) C(13) 1.770(10)
S(22) C(14) 1.706(11)
S(23) C(14) 1.678(11)
S(24) C(14) 1.775(10)
S(24) C(15) 1.748(10)
S(25) C(15) 1.772(10)
S(26) C(16) 1.719(12)
S(27) C(16) 1.760(11)
S(27) C(17) 1.721(14)
S(28) C(17) 1.639(14)
S(29) C(17) 1.790(12)
S(29) C(18) 1.770(13)
S(30) C(18) 1.756(11)
C(13) C(15) 1.319(14)
C(16) C(18) 1.361(16)
Ni(4) S(31) 2.157(3)
Ni(4) S(35) 2.166(3)
Ni(4) S(36) 2.151(2)
Ni(4) S(40) 2.170(3)
S(31) C(21) 1.730(12)
S(32) C(20) 1.736(12)
S(32) C(21) 1.707(11)
S(33) C(20) 1.641(12)
S(34) C(19) 1.764(12)
S(34) C(20) 1.726(11)
S(35) C(19) 1.713(11)
S(36) C(24) 1.752(11)
S(37) C(23) 1.762(11)
S(37) C(24) 1.731(10)
S(38) C(23) 1.623(11)
S(39) C(22) 1.767(11)
S(39) C(23) 1.719(10)
S(40) C(22) 1.677(10)
C(19) C(21) 1.347(16)
C(22) C(24) 1.357(15)
O(1) C(25) 1.389(15)
O(1) C(32) 1.359(19)
O(2) C(26) 1.446(19)
O(2) C(27) 1.35(2)
O(3) C(28) 1.335(17)
O(3) C(29) 1.48(2)
O(3) Li(1) 2.32(2)
O(4) C(30) 1.33(2)
O(4) C(31) 1.458(17)
O(5) C(33) 1.36(2)
O(5) C(40) 1.435(18)
O(6) C(34) 1.481(18)
O(6) C(35) 1.38(2)
O(6) Li(1) 2.24(2)
O(7) C(36) 1.45(2)
O(7) C(37) 1.407(16)
O(7) Li(1) 2.25(2)
O(8) C(38) 1.425(15)
O(8) C(39) 1.458(15)
C(25) C(26) 1.49(2)
C(27) C(28) 1.52(2)
C(29) C(30) 1.53(2)
C(31) C(32) 1.451(19)
C(33) C(34) 1.57(2)
C(35) C(36) 1.49(2)
C(37) C(38) 1.41(2)
C(39) C(40) 1.497(17)
O(9) C(44) 1.42(2)
O(9) C(45) 1.46(2)
O(10) C(46) 1.41(2)
O(10) C(47) 1.509(17)
O(10) Li(2) 2.24(2)
O(11) C(41) 1.503(16)
O(11) C(48) 1.28(2)
O(12) C(42) 1.340(18)
O(12) C(43) 1.473(19)
O(12) Li(2) 2.32(2)
C(41) C(42) 1.534(19)
C(43) C(44) 1.47(2)
C(45) C(46) 1.58(2)
C(47) C(48) 1.509(18)
Li(2) O(13) 2.34(2)
Li(2) O(15) 2.33(2)
Li(2) O(16) 2.33(2)
O(13) C(49) 1.43(2)
O(13) C(56) 1.52(2)
O(14) C(50) 1.340(19)
O(14) C(51) 1.39(2)
O(15) C(52) 1.40(2)
O(15) C(53) 1.35(2)
O(16) C(54) 1.41(2)
O(16) C(55) 1.35(2)
C(49) C(50) 1.47(2)
C(51) C(52) 1.35(2)
C(53) C(54) 1.38(2)
C(55) C(56) 1.38(2)
O(17) C(62) 1.385(17)
O(17) C(63) 1.41(2)
O(18) C(57) 1.451(18)
O(18) C(64) 1.381(17)
O(18) Li(3) 2.26(2)
O(19) C(58) 1.36(2)
O(19) C(59) 1.398(17)
O(20) C(60) 1.356(19)
O(20) C(61) 1.447(18)
O(21) C(65) 1.453(16)
O(21) C(72) 1.412(16)
O(21) Li(3) 2.26(2)
O(22) C(66) 1.398(16)
O(22) C(67) 1.40(2)
O(22) Li(3) 2.30(2)
O(23) C(68) 1.41(2)
O(23) C(69) 1.456(17)
O(23) Li(3) 2.30(3)
O(24) C(70) 1.34(2)
O(24) C(71) 1.445(19)
C(57) C(58) 1.51(2)
C(59) C(60) 1.51(2)
C(61) C(62) 1.52(2)
C(63) C(64) 1.46(2)
C(65) C(66) 1.50(2)
C(67) C(68) 1.53(2)
C(69) C(70) 1.53(2)
C(71) C(72) 1.56(2)
O(25) C(73) 1.499(16)
O(25) C(80) 1.26(2)
O(26) C(74) 1.33(2)
O(26) C(75) 1.52(2)
O(26) Li(4) 2.28(2)
O(27) C(76) 1.33(2)
O(27) C(77) 1.38(2)
O(28) C(78) 1.34(2)
O(28) C(79) 1.526(17)
O(28) Li(4) 2.28(2)
O(29) C(81) 1.372(18)
O(29) C(88) 1.45(2)
O(30) C(82) 1.57(2)
O(30) C(83) 1.39(2)
O(31) C(84) 1.505(19)
O(31) C(85) 1.31(2)
O(32) C(86) 1.36(2)
O(32) C(87) 1.37(2)
C(73) C(74) 1.56(2)
C(75) C(76) 1.40(2)
C(77) C(78) 1.59(2)
C(79) C(80) 1.451(18)
C(81) C(82) 1.40(2)
C(83) C(84) 1.52(3)
C(85) C(86) 1.39(2)
C(87) C(88) 1.31(2)
C(25) H(1) 0.970
C(25) H(2) 0.970
C(26) H(3) 0.970
C(26) H(4) 0.970
C(27) H(5) 0.970
C(27) H(6) 0.970
C(28) H(7) 0.970
C(28) H(8) 0.970
C(29) H(9) 0.970
C(29) H(10) 0.970
C(30) H(11) 0.970
C(30) H(12) 0.970
C(31) H(13) 0.970
C(31) H(14) 0.970
C(32) H(15) 0.970
C(32) H(16) 0.970
C(33) H(33) 0.970
C(33) H(34) 0.970
C(34) H(35) 0.970
C(34) H(36) 0.970
C(35) H(37) 0.970
C(35) H(38) 0.970
C(36) H(39) 0.970
C(36) H(40) 0.970
C(37) H(41) 0.970
C(37) H(42) 0.970
C(38) H(43) 0.970
C(38) H(44) 0.970
C(39) H(45) 0.970
C(39) H(46) 0.970
C(40) H(47) 0.970
C(40) H(48) 0.970
C(41) H(25) 0.970
C(41) H(26) 0.970
C(42) H(27) 0.970
C(42) H(28) 0.970
C(43) H(29) 0.970
C(43) H(30) 0.970
C(44) H(31) 0.970
C(44) H(32) 0.970
C(45) H(17) 0.970
C(45) H(18) 0.970
C(46) H(19) 0.970
C(46) H(20) 0.970
C(47) H(21) 0.970
C(47) H(22) 0.970
C(48) H(23) 0.970
C(48) H(24) 0.970
C(49) H(49) 0.970
C(49) H(50) 0.970
C(50) H(51) 0.970
C(50) H(52) 0.970
C(51) H(53) 0.970
C(51) H(54) 0.970
C(52) H(55) 0.970
C(52) H(56) 0.970
C(53) H(57) 0.970
C(53) H(58) 0.970
C(54) H(59) 0.970
C(54) H(60) 0.970
C(55) H(61) 0.970
C(55) H(62) 0.970
C(56) H(63) 0.970
C(56) H(64) 0.970
C(57) H(69) 0.970
C(57) H(70) 0.970
C(58) H(71) 0.970
C(58) H(72) 0.970
C(59) H(73) 0.970
C(59) H(74) 0.970
C(60) H(75) 0.970
C(60) H(76) 0.970
C(61) H(77) 0.970
C(61) H(78) 0.970
C(62) H(79) 0.970
C(62) H(80) 0.970
C(63) H(65) 0.970
C(63) H(66) 0.970
C(64) H(67) 0.970
C(64) H(68) 0.970
C(65) H(81) 0.970
C(65) H(82) 0.970
C(66) H(83) 0.970
C(66) H(84) 0.970
C(67) H(85) 0.970
C(67) H(86) 0.970
C(68) H(87) 0.970
C(68) H(88) 0.970
C(69) H(89) 0.970
C(69) H(90) 0.970
C(70) H(91) 0.970
C(70) H(92) 0.970
C(71) H(93) 0.970
C(71) H(94) 0.970
C(72) H(95) 0.970
C(72) H(96) 0.970
C(73) H(125) 0.970
C(73) H(126) 0.970
C(74) H(127) 0.970
C(74) H(128) 0.970
C(75) H(113) 0.970
C(75) H(114) 0.970
C(76) H(115) 0.970
C(76) H(116) 0.970
C(77) H(117) 0.970
C(77) H(118) 0.970
C(78) H(119) 0.970
C(78) H(120) 0.970
C(79) H(121) 0.970
C(79) H(122) 0.970
C(80) H(123) 0.970
C(80) H(124) 0.970
C(81) H(97) 0.970
C(81) H(98) 0.970
C(82) H(99) 0.970
C(82) H(100) 0.970
C(83) H(101) 0.970
C(83) H(102) 0.970
C(84) H(103) 0.970
C(84) H(104) 0.970
C(85) H(105) 0.970
C(85) H(106) 0.970
C(86) H(107) 0.970
C(86) H(108) 0.970
C(87) H(109) 0.970
C(87) H(110) 0.970
C(88) H(111) 0.970
C(88) H(112) 0.970

loop_
_geom_contact_atom_site_label_1
_geom_contact_atom_site_label_2
_geom_contact_distance
_geom_contact_site_symmetry_2
S(1) S(1) 3.552(3) 56602
S(1) S(2) 3.431(3) 56602
S(2) S(1) 3.431(3) 56602
S(3) S(31) 3.525(4) .
S(3) C(58) 3.56(2) 45501
S(6) C(14) 3.358(10) .
S(8) S(29) 3.557(5) 55602
C(1) C(83) 3.53(2) 45501
S(15) C(23) 3.404(10) 56502
S(18) S(26) 3.431(4) 55502
S(18) C(30) 3.579(18) 65502
S(19) S(20) 3.529(3) 55502
S(20) S(19) 3.529(3) 55502
S(20) S(20) 3.575(3) 55502
C(12) C(49) 3.58(2) .
Ni(3) C(66) 3.584(15) 44501
S(22) S(23) 3.508(4) 45602
S(23) S(22) 3.508(4) 45602
S(23) S(29) 3.502(4) 45501
S(24) S(29) 3.400(4) 45501
S(26) S(18) 3.431(4) 55502
S(29) S(8) 3.557(5) 55602
S(29) S(23) 3.502(4) 65501
S(29) S(24) 3.400(4) 65501
C(14) S(6) 3.358(10) .
S(31) S(3) 3.525(4) .
S(34) S(38) 3.587(4) 65501
S(34) S(39) 3.465(4) 65501
S(37) S(38) 3.440(3) 46502
S(38) S(34) 3.587(4) 45501
S(38) S(37) 3.440(3) 46502
S(39) S(34) 3.465(4) 45501
C(23) S(15) 3.404(10) 56502
C(30) S(18) 3.579(18) 65502
C(49) C(12) 3.58(2) .
C(58) S(3) 3.56(2) 65501
C(66) Ni(3) 3.584(15) 66501
O(25) O(31) 3.178(14) .
O(25) O(32) 2.949(17) .
O(25) C(86) 3.22(2) .
O(26) O(29) 2.986(14) .
O(26) O(32) 3.242(17) .
O(26) C(88) 3.25(2) .
O(27) O(29) 3.32(2) .
O(27) O(30) 2.951(16) .
O(27) C(82) 3.24(2) .
O(28) O(30) 3.257(16) .
O(28) O(31) 2.956(16) .
O(28) C(84) 3.20(2) .
O(29) O(26) 2.986(14) .
O(29) O(27) 3.32(2) .
O(29) C(75) 3.22(2) .
O(29) Li(4) 2.37(2) .
O(30) O(27) 2.951(16) .
O(30) O(28) 3.257(16) .
O(30) C(77) 3.26(2) .
O(30) Li(4) 2.37(2) .
O(31) O(25) 3.178(14) .
O(31) O(28) 2.956(16) .
O(31) C(79) 3.228(18) .
O(31) Li(4) 2.39(2) .
O(32) O(25) 2.949(17) .
O(32) O(26) 3.242(17) .
O(32) C(73) 3.257(17) .
O(32) Li(4) 2.38(2) .
C(73) O(32) 3.257(17) .
C(75) O(29) 3.22(2) .
C(77) O(30) 3.26(2) .
C(79) O(31) 3.228(18) .
C(81) Li(4) 3.29(2) .
C(82) O(27) 3.24(2) .
C(82) Li(4) 3.17(2) .
C(83) C(1) 3.53(2) 65501
C(83) Li(4) 3.19(2) .
C(84) O(28) 3.20(2) .
C(84) Li(4) 3.09(2) .
C(85) Li(4) 3.21(2) .
C(86) O(25) 3.22(2) .
C(86) Li(4) 3.14(2) .
C(87) Li(4) 3.14(3) .
C(88) O(26) 3.25(2) .
C(88) Li(4) 3.07(2) .
Li(4) O(29) 2.37(2) .
Li(4) O(30) 2.37(2) .
Li(4) O(31) 2.39(2) .
Li(4) O(32) 2.38(2) .
Li(4) C(81) 3.29(2) .
Li(4) C(82) 3.17(2) .
Li(4) C(83) 3.19(2) .
Li(4) C(84) 3.09(2) .
Li(4) C(85) 3.21(2) .
Li(4) C(86) 3.14(2) .
Li(4) C(87) 3.14(3) .
Li(4) C(88) 3.07(2) .
Ni(1) H(102) 3.597 45501
Ni(1) H(106) 2.957 45501
Ni(1) H(123) 3.536 .
Ni(1) H(124) 3.541 .
S(1) H(102) 3.413 45501
S(1) H(104) 3.468 45501
S(1) H(119) 3.255 56602
S(1) H(122) 3.585 .
S(1) H(122) 3.032 56602
S(1) H(124) 3.350 .
S(2) H(67) 3.120 45501
S(2) H(69) 3.075 45501
S(2) H(101) 3.407 45501
S(2) H(119) 3.540 .
S(2) H(120) 3.018 .
S(3) H(39) 3.202 45501
S(3) H(41) 2.985 45501
S(3) H(69) 2.899 45501
S(3) H(71) 3.239 45501
S(3) H(72) 3.281 45501
S(3) H(117) 3.587 .
S(4) H(14) 2.707 45501
S(4) H(98) 3.396 45501
S(4) H(100) 3.328 45501
S(4) H(116) 3.113 .
S(4) H(120) 3.597 .
S(4) H(128) 3.175 .
S(5) H(98) 3.162 45501
S(5) H(102) 3.142 45501
S(5) H(106) 3.444 45501
S(5) H(109) 3.407 45501
S(5) H(124) 3.199 .
S(5) H(125) 3.351 .
S(5) H(128) 3.307 .
S(6) H(96) 3.382 66602
S(6) H(106) 3.368 45501
S(6) H(107) 3.574 45501
S(7) H(82) 3.416 66602
S(7) H(90) 3.358 56602
S(7) H(96) 3.156 66602
S(8) H(30) 2.912 45601
S(8) H(31) 3.321 45601
S(8) H(61) 3.541 45601
S(8) H(63) 3.329 45601
S(8) H(78) 3.074 56602
S(8) H(88) 3.201 56602
S(9) H(70) 3.205 66602
S(9) H(78) 3.096 56602
S(9) H(79) 3.313 56602
S(10) H(69) 3.257 66602
S(10) H(70) 3.237 66602
S(10) H(119) 3.090 56602
C(1) H(101) 3.165 45501
C(1) H(102) 2.992 45501
C(1) H(120) 3.204 .
C(1) H(124) 3.051 .
C(2) H(69) 3.316 45501
C(2) H(116) 3.316 .
C(2) H(120) 3.204 .
C(3) H(98) 3.261 45501
C(3) H(101) 3.531 45501
C(3) H(102) 2.871 45501
C(3) H(120) 3.458 .
C(3) H(124) 3.012 .
C(3) H(128) 3.135 .
C(4) H(96) 3.096 66602
C(5) H(78) 3.089 56602
C(5) H(82) 3.457 66602
C(6) H(70) 2.970 66602
Ni(2) H(23) 3.437 45501
Ni(2) H(24) 3.502 45501
Ni(2) H(53) 2.988 .
S(11) H(9) 3.273 45501
S(11) H(10) 3.321 45501
S(11) H(19) 3.077 65502
S(12) H(1) 3.073 .
S(12) H(4) 3.220 .
S(12) H(9) 3.151 45501
S(13) H(1) 3.055 .
S(13) H(37) 3.285 .
S(13) H(99) 3.187 .
S(13) H(113) 2.998 .
S(13) H(115) 3.310 .
S(14) H(35) 3.420 .
S(14) H(36) 3.514 .
S(14) H(45) 3.193 45501
S(15) H(45) 3.442 45501
S(15) H(53) 3.335 .
S(16) H(24) 3.260 45501
S(16) H(25) 3.455 45501
S(16) H(28) 3.205 45501
S(16) H(50) 3.158 .
S(16) H(53) 3.372 .
S(16) H(57) 3.404 .
S(16) H(62) 3.321 .
S(17) H(28) 3.173 45501
S(17) H(32) 3.017 45501
S(17) H(62) 3.417 .
S(17) H(64) 3.334 .
S(17) H(74) 2.798 66502
S(18) H(10) 2.908 65502
S(18) H(11) 3.274 65502
S(18) H(12) 3.305 65502
S(18) H(17) 3.591 45501
S(18) H(84) 3.017 66502
S(18) H(86) 3.309 66502
S(19) H(8) 3.109 65502
S(19) H(10) 3.035 65502
S(19) H(19) 3.497 45501
S(19) H(20) 2.967 45501
S(19) H(49) 3.506 .
S(20) H(19) 3.239 65502
S(20) H(21) 3.593 45501
S(20) H(21) 3.007 65502
S(20) H(23) 3.584 45501
S(20) H(24) 3.315 45501
S(20) H(50) 3.442 .
S(20) H(51) 3.429 .
C(7) H(9) 3.026 45501
C(8) H(1) 3.052 .
C(9) H(45) 3.183 45501
C(10) H(20) 3.422 45501
C(10) H(24) 3.037 45501
C(10) H(28) 3.057 45501
C(10) H(50) 2.811 .
C(10) H(62) 3.432 .
C(11) H(10) 3.279 65502
C(11) H(20) 3.230 45501
C(11) H(32) 3.269 45501
C(12) H(20) 3.106 45501
C(12) H(24) 3.026 45501
C(12) H(49) 3.320 .
C(12) H(50) 2.943 .
Ni(3) H(83) 2.793 44501
Ni(3) H(84) 3.524 44501
Ni(3) H(126) 3.067 .
Ni(3) H(127) 3.449 .
S(21) H(83) 3.419 44501
S(21) H(87) 3.246 44501
S(21) H(91) 3.113 44501
S(21) H(94) 2.895 66602
S(21) H(95) 3.236 44501
S(22) H(90) 3.548 44501
S(22) H(96) 3.289 66602
S(23) H(90) 3.248 56602
S(23) H(107) 3.166 45501
S(23) H(110) 3.229 45501
S(24) H(110) 3.422 45501
S(25) H(13) 2.985 45501
S(25) H(86) 3.513 44501
S(25) H(87) 3.438 44501
S(25) H(127) 2.995 .
S(26) H(12) 3.261 45501
S(26) H(84) 3.361 44501
S(26) H(111) 3.274 .
S(26) H(127) 3.192 .
S(27) H(2) 3.221 .
S(27) H(17) 3.114 65502
S(27) H(111) 3.303 .
S(27) H(112) 3.344 .
S(28) H(3) 3.200 .
S(28) H(15) 3.048 .
S(28) H(63) 3.189 65502
S(28) H(88) 3.526 54501
S(29) H(110) 3.293 .
S(30) H(82) 3.272 44501
S(30) H(83) 3.264 44501
S(30) H(92) 3.430 66602
S(30) H(95) 3.275 44501
C(13) H(87) 3.011 44501
C(13) H(91) 3.487 44501
C(13) H(94) 3.515 66602
C(15) H(87) 3.089 44501
C(15) H(88) 3.529 44501
C(16) H(84) 3.473 44501
C(16) H(110) 3.503 .
C(16) H(111) 2.929 .
C(17) H(112) 3.568 .
C(18) H(82) 3.222 44501
C(18) H(110) 3.104 .
C(18) H(111) 3.396 .
Ni(4) H(41) 3.539 45501
Ni(4) H(42) 2.868 45501
Ni(4) H(26) 3.175 66502
Ni(4) H(27) 3.475 66502
S(31) H(41) 3.337 45501
S(31) H(27) 3.319 66502
S(31) H(59) 3.329 66502
S(31) H(71) 3.311 45501
S(32) H(59) 3.455 66502
S(32) H(60) 3.408 66502
S(32) H(77) 3.149 .
S(32) H(79) 3.585 .
S(32) H(117) 3.241 .
S(33) H(37) 3.512 .
S(33) H(76) 3.018 .
S(33) H(80) 3.106 .
S(33) H(99) 3.270 .
S(34) H(58) 3.395 66502
S(35) H(33) 3.519 66502
S(35) H(42) 3.423 45501
S(35) H(44) 3.192 45501
S(35) H(46) 3.287 45501
S(36) H(34) 3.121 45501
S(36) H(38) 3.361 45501
S(36) H(42) 3.460 45501
S(36) H(46) 3.203 45501
S(36) H(47) 3.048 66502
S(37) H(35) 3.503 45501
S(37) H(45) 3.391 66502
S(38) H(35) 3.183 56502
S(38) H(56) 3.169 56502
S(38) H(58) 3.161 56502
S(39) H(58) 3.378 56502
S(40) H(38) 3.404 45501
S(40) H(39) 3.553 45501
S(40) H(27) 3.024 66502
S(40) H(73) 2.890 45501
C(19) H(44) 3.150 45501
C(19) H(58) 3.254 66502
C(19) H(59) 3.383 66502
C(20) H(60) 3.600 66502
C(21) H(41) 3.503 45501
C(21) H(59) 2.978 66502
C(21) H(60) 3.596 66502
C(22) H(37) 3.528 45501
C(22) H(38) 3.073 45501
C(24) H(34) 3.510 45501
C(24) H(38) 3.100 45501
O(1) H(97) 3.033 .
O(2) H(54) 3.221 .
O(3) H(23) 3.586 .
O(4) H(114) 3.196 65501
O(5) H(55) 2.987 .
C(25) H(97) 3.199 .
C(27) H(22) 3.022 .
C(27) H(54) 3.162 .
C(27) H(55) 3.387 .
C(28) H(22) 3.387 .
C(28) H(49) 3.521 65502
C(30) H(114) 3.575 65501
C(31) H(114) 3.508 65501
C(31) H(127) 3.481 65501
C(32) H(97) 3.231 .
C(32) H(112) 3.532 .
C(33) H(55) 3.012 .
C(33) H(56) 3.492 .
C(34) H(55) 3.324 .
C(34) H(56) 3.365 .
C(38) H(115) 3.580 65501
C(40) H(23) 3.422 .
C(40) H(25) 3.210 .
H(1) S(12) 3.073 .
H(1) S(13) 3.055 .
H(1) C(8) 3.052 .
H(1) H(97) 3.131 .
H(2) S(27) 3.221 .
H(2) C(88) 3.517 .
H(2) H(97) 2.881 .
H(2) H(112) 2.748 .
H(3) S(28) 3.200 .
H(3) H(18) 3.357 65502
H(4) S(12) 3.220 .
H(4) H(18) 3.162 65502
H(4) H(54) 3.582 .
H(5) O(11) 3.335 .
H(5) C(47) 3.315 .
H(5) C(48) 3.398 .
H(5) O(14) 3.225 .
H(5) C(51) 3.240 .
H(5) C(52) 3.315 .
H(5) H(22) 2.522 .
H(5) H(23) 3.054 .
H(5) H(54) 2.803 .
H(5) H(55) 2.554 .
H(6) O(14) 3.459 .
H(6) H(18) 3.472 65502
H(6) H(22) 2.847 .
H(6) H(49) 3.121 65502
H(6) H(54) 2.961 .
H(7) H(49) 3.530 65502
H(8) S(19) 3.109 65502
H(8) C(47) 3.417 .
H(8) H(21) 3.344 .
H(8) H(22) 2.832 .
H(8) H(23) 3.134 .
H(8) H(49) 2.907 65502
H(9) S(11) 3.273 65501
H(9) S(12) 3.151 65501
H(9) C(7) 3.026 65501
H(10) S(11) 3.321 65501
H(10) S(18) 2.908 65502
H(10) S(19) 3.035 65502
H(10) C(11) 3.279 65502
H(11) S(18) 3.274 65502
H(12) S(18) 3.305 65502
H(12) S(26) 3.261 65501
H(12) H(114) 3.001 65501
H(12) H(127) 3.506 65501
H(13) S(25) 2.985 65501
H(13) C(74) 3.519 65501
H(13) H(114) 3.320 65501
H(13) H(127) 2.735 65501
H(13) H(128) 3.450 65501
H(14) S(4) 2.707 65501
H(14) H(97) 3.589 .
H(14) H(114) 3.332 65501
H(14) H(127) 3.466 65501
H(14) H(128) 3.508 65501
H(15) S(28) 3.048 .
H(16) C(81) 3.204 .
H(16) C(88) 3.552 .
H(16) H(97) 2.606 .
H(16) H(98) 3.007 .
H(16) H(112) 2.670 .
H(33) S(35) 3.519 66502
H(33) O(15) 3.557 .
H(33) C(52) 3.091 .
H(33) H(26) 3.337 .
H(33) H(55) 2.511 .
H(33) H(56) 2.880 .
H(34) S(36) 3.121 65501
H(34) C(24) 3.510 65501
H(35) S(14) 3.420 .
H(35) S(37) 3.503 65501
H(35) S(38) 3.183 56502
H(35) H(56) 3.517 .
H(36) S(14) 3.514 .
H(36) C(52) 3.143 .
H(36) H(54) 3.158 .
H(36) H(55) 2.734 .
H(36) H(56) 2.716 .
H(37) S(13) 3.285 .
H(37) S(33) 3.512 .
H(37) C(22) 3.528 65501
H(38) S(36) 3.361 65501
H(38) S(40) 3.404 65501
H(38) C(22) 3.073 65501
H(38) C(24) 3.100 65501
H(39) S(3) 3.202 65501
H(39) S(40) 3.553 65501
H(40) C(81) 3.561 .
H(40) H(97) 2.812 .
H(40) H(100) 3.157 .
H(41) S(3) 2.985 65501
H(41) Ni(4) 3.539 65501
H(41) S(31) 3.337 65501
H(41) C(21) 3.503 65501
H(41) H(115) 3.395 65501
H(42) Ni(4) 2.868 65501
H(42) S(35) 3.423 65501
H(42) S(36) 3.460 65501
H(43) C(75) 3.517 65501
H(43) C(76) 3.503 65501
H(43) H(114) 2.903 65501
H(43) H(115) 2.887 65501
H(44) S(35) 3.192 65501
H(44) C(19) 3.150 65501
H(44) H(115) 3.550 65501
H(45) S(14) 3.193 65501
H(45) S(15) 3.442 65501
H(45) C(9) 3.183 65501
H(45) S(37) 3.391 66502
H(46) S(35) 3.287 65501
H(46) S(36) 3.203 65501
H(47) S(36) 3.048 66502
H(47) O(11) 3.578 .
H(47) C(41) 3.136 .
H(47) H(23) 3.491 .
H(47) H(25) 2.574 .
H(47) H(26) 2.976 .
H(48) O(11) 3.510 .
H(48) C(41) 3.593 .
H(48) C(48) 3.459 .
H(48) H(23) 2.658 .
H(48) H(25) 2.982 .
O(10) H(51) 3.489 65502
O(11) H(5) 3.335 .
O(11) H(47) 3.578 .
O(11) H(48) 3.510 .
C(41) H(47) 3.136 .
C(41) H(48) 3.593 .
C(43) H(81) 3.547 76502
C(44) H(81) 3.542 76502
C(47) H(5) 3.315 .
C(47) H(8) 3.417 .
C(47) H(51) 3.503 65502
C(48) H(5) 3.398 .
C(48) H(48) 3.459 .
O(14) H(5) 3.225 .
O(14) H(6) 3.459 .
O(15) H(33) 3.557 .
C(50) H(52) 3.134 65502
C(51) H(5) 3.240 .
C(52) H(5) 3.315 .
C(52) H(33) 3.091 .
C(52) H(36) 3.143 .
C(54) H(75) 3.492 66502
C(54) H(77) 3.481 66502
C(55) H(75) 3.253 66502
C(55) H(85) 3.407 66502
C(56) H(85) 3.589 66502
H(17) S(18) 3.591 65501
H(17) S(27) 3.114 65502
H(18) H(3) 3.357 65502
H(18) H(4) 3.162 65502
H(18) H(6) 3.472 65502
H(19) S(11) 3.077 65502
H(19) S(19) 3.497 65501
H(19) S(20) 3.239 65502
H(19) H(51) 3.043 65502
H(20) S(19) 2.967 65501
H(20) C(10) 3.422 65501
H(20) C(11) 3.230 65501
H(20) C(12) 3.106 65501
H(21) S(20) 3.593 65501
H(21) S(20) 3.007 65502
H(21) H(8) 3.344 .
H(21) H(49) 3.251 65502
H(21) H(51) 3.144 65502
H(22) C(27) 3.022 .
H(22) C(28) 3.387 .
H(22) H(5) 2.522 .
H(22) H(6) 2.847 .
H(22) H(8) 2.832 .
H(22) H(49) 3.075 65502
H(22) H(51) 3.369 65502
H(22) H(52) 3.178 65502
H(23) Ni(2) 3.437 65501
H(23) S(20) 3.584 65501
H(23) O(3) 3.586 .
H(23) C(40) 3.422 .
H(23) H(5) 3.054 .
H(23) H(8) 3.134 .
H(23) H(47) 3.491 .
H(23) H(48) 2.658 .
H(24) Ni(2) 3.502 65501
H(24) S(16) 3.260 65501
H(24) S(20) 3.315 65501
H(24) C(10) 3.037 65501
H(24) C(12) 3.026 65501
H(25) S(16) 3.455 65501
H(25) C(40) 3.210 .
H(25) H(47) 2.574 .
H(25) H(48) 2.982 .
H(26) Ni(4) 3.175 66502
H(26) H(33) 3.337 .
H(26) H(47) 2.976 .
H(27) Ni(4) 3.475 66502
H(27) S(31) 3.319 66502
H(27) S(40) 3.024 66502
H(27) C(59) 3.550 76502
H(27) H(73) 2.859 76502
H(27) H(74) 3.434 76502
H(28) S(16) 3.205 65501
H(28) S(17) 3.173 65501
H(28) C(10) 3.057 65501
H(29) O(19) 3.335 76502
H(29) C(59) 3.550 76502
H(29) H(71) 3.145 76502
H(29) H(73) 3.350 76502
H(29) H(74) 3.345 76502
H(29) H(81) 2.929 76502
H(30) S(8) 2.912 65401
H(31) S(8) 3.321 65401
H(31) C(65) 3.561 76502
H(31) H(81) 2.951 76502
H(31) H(82) 3.483 76502
H(31) H(84) 3.308 76502
H(32) S(17) 3.017 65501
H(32) C(11) 3.269 65501
H(49) S(19) 3.506 .
H(49) C(12) 3.320 .
H(49) C(28) 3.521 65502
H(49) H(6) 3.121 65502
H(49) H(7) 3.530 65502
H(49) H(8) 2.907 65502
H(49) H(21) 3.251 65502
H(49) H(22) 3.075 65502
H(50) S(16) 3.158 .
H(50) S(20) 3.442 .
H(50) C(10) 2.811 .
H(50) C(12) 2.943 .
H(51) S(20) 3.429 .
H(51) O(10) 3.489 65502
H(51) C(47) 3.503 65502
H(51) H(19) 3.043 65502
H(51) H(21) 3.144 65502
H(51) H(22) 3.369 65502
H(51) H(52) 3.214 65502
H(52) C(50) 3.134 65502
H(52) H(22) 3.178 65502
H(52) H(51) 3.214 65502
H(52) H(52) 2.276 65502
H(53) Ni(2) 2.988 .
H(53) S(15) 3.335 .
H(53) S(16) 3.372 .
H(54) O(2) 3.221 .
H(54) C(27) 3.162 .
H(54) H(4) 3.582 .
H(54) H(5) 2.803 .
H(54) H(6) 2.961 .
H(54) H(36) 3.158 .
H(55) O(5) 2.987 .
H(55) C(27) 3.387 .
H(55) C(33) 3.012 .
H(55) C(34) 3.324 .
H(55) H(5) 2.554 .
H(55) H(33) 2.511 .
H(55) H(36) 2.734 .
H(56) S(38) 3.169 56502
H(56) C(33) 3.492 .
H(56) C(34) 3.365 .
H(56) H(33) 2.880 .
H(56) H(35) 3.517 .
H(56) H(36) 2.716 .
H(57) S(16) 3.404 .
H(58) S(34) 3.395 66502
H(58) S(38) 3.161 56502
H(58) S(39) 3.378 56502
H(58) C(19) 3.254 66502
H(59) S(31) 3.329 66502
H(59) S(32) 3.455 66502
H(59) C(19) 3.383 66502
H(59) C(21) 2.978 66502
H(60) S(32) 3.408 66502
H(60) C(20) 3.600 66502
H(60) C(21) 3.596 66502
H(60) C(60) 3.476 66502
H(60) C(61) 3.540 66502
H(60) H(75) 2.618 66502
H(60) H(77) 2.680 66502
H(61) S(8) 3.541 65401
H(61) O(20) 3.074 66502
H(61) C(60) 3.332 66502
H(61) C(61) 3.291 66502
H(61) C(67) 3.595 66502
H(61) H(75) 2.733 66502
H(61) H(77) 2.994 66502
H(61) H(78) 3.224 66502
H(61) H(85) 2.627 66502
H(62) S(16) 3.321 .
H(62) S(17) 3.417 .
H(62) C(10) 3.432 .
H(62) H(75) 2.974 66502
H(63) S(8) 3.329 65401
H(63) S(28) 3.189 65502
H(64) S(17) 3.334 .
H(64) H(85) 3.126 66502
O(17) H(105) 3.360 66602
O(18) H(123) 3.593 66602
O(19) H(29) 3.335 76502
O(20) H(61) 3.074 66502
O(24) H(108) 3.103 66602
C(59) H(27) 3.550 76502
C(59) H(29) 3.550 76502
C(60) H(60) 3.476 66502
C(60) H(61) 3.332 66502
C(61) H(60) 3.540 66502
C(61) H(61) 3.291 66502
C(63) H(105) 3.249 66602
C(63) H(108) 3.437 66602
C(63) H(121) 3.027 66602
C(63) H(123) 3.588 66602
C(64) H(101) 3.596 .
C(64) H(121) 3.451 66602
C(64) H(123) 3.521 66602
C(65) H(31) 3.561 76502
C(67) H(61) 3.595 66502
C(69) H(107) 3.499 66602
C(69) H(108) 3.397 66602
C(70) H(108) 3.124 66602
C(71) H(123) 3.487 66602
C(71) H(125) 3.323 66602
H(65) O(31) 3.577 66602
H(65) H(101) 3.180 .
H(65) H(103) 3.569 .
H(65) H(105) 3.032 66602
H(65) H(118) 3.328 .
H(65) H(121) 2.853 66602
H(66) O(25) 3.267 66602
H(66) O(31) 3.306 66602
H(66) C(79) 3.277 66602
H(66) C(80) 3.283 66602
H(66) C(85) 3.333 66602
H(66) C(86) 3.386 66602
H(66) H(105) 2.896 66602
H(66) H(108) 2.618 66602
H(66) H(121) 2.502 66602
H(66) H(123) 2.869 66602
H(67) S(2) 3.120 65501
H(67) C(79) 3.479 66602
H(67) H(101) 2.965 .
H(67) H(121) 2.909 66602
H(67) H(122) 3.386 66602
H(67) H(123) 3.022 66602
H(68) H(101) 3.587 .
H(69) S(2) 3.075 65501
H(69) S(3) 2.899 65501
H(69) S(10) 3.257 66602
H(69) C(2) 3.316 65501
H(70) S(9) 3.205 66602
H(70) S(10) 3.237 66602
H(70) C(6) 2.970 66602
H(71) S(3) 3.239 65501
H(71) S(31) 3.311 65501
H(71) H(29) 3.145 76502
H(72) S(3) 3.281 65501
H(73) S(40) 2.890 65501
H(73) H(27) 2.859 76502
H(73) H(29) 3.350 76502
H(74) S(17) 2.798 66502
H(74) H(27) 3.434 76502
H(74) H(29) 3.345 76502
H(75) C(54) 3.492 66502
H(75) C(55) 3.253 66502
H(75) H(60) 2.618 66502
H(75) H(61) 2.733 66502
H(75) H(62) 2.974 66502
H(76) S(33) 3.018 .
H(77) S(32) 3.149 .
H(77) C(54) 3.481 66502
H(77) H(60) 2.680 66502
H(77) H(61) 2.994 66502
H(78) S(8) 3.074 56602
H(78) S(9) 3.096 56602
H(78) C(5) 3.089 56602
H(78) H(61) 3.224 66502
H(79) S(9) 3.313 56602
H(79) S(32) 3.585 .
H(79) H(118) 3.160 .
H(80) S(33) 3.106 .
H(80) H(118) 3.499 .
H(81) C(43) 3.547 76502
H(81) C(44) 3.542 76502
H(81) H(29) 2.929 76502
H(81) H(31) 2.951 76502
H(82) S(7) 3.416 66602
H(82) C(5) 3.457 66602
H(82) S(30) 3.272 66501
H(82) C(18) 3.222 66501
H(82) H(31) 3.483 76502
H(83) Ni(3) 2.793 66501
H(83) S(21) 3.419 66501
H(83) S(30) 3.264 66501
H(84) S(18) 3.017 66502
H(84) Ni(3) 3.524 66501
H(84) S(26) 3.361 66501
H(84) C(16) 3.473 66501
H(84) H(31) 3.308 76502
H(85) C(55) 3.407 66502
H(85) C(56) 3.589 66502
H(85) H(61) 2.627 66502
H(85) H(64) 3.126 66502
H(86) S(18) 3.309 66502
H(86) S(25) 3.513 66501
H(87) S(21) 3.246 66501
H(87) S(25) 3.438 66501
H(87) C(13) 3.011 66501
H(87) C(15) 3.089 66501
H(88) S(8) 3.201 56602
H(88) S(28) 3.526 56501
H(88) C(15) 3.529 66501
H(89) C(86) 3.260 66602
H(89) H(105) 3.300 66602
H(89) H(107) 2.883 66602
H(89) H(108) 2.795 66602
H(90) S(7) 3.358 56602
H(90) S(22) 3.548 66501
H(90) S(23) 3.248 56602
H(90) H(107) 3.566 66602
H(91) S(21) 3.113 66501
H(91) C(13) 3.487 66501
H(92) S(30) 3.430 66602
H(92) C(86) 3.208 66602
H(92) H(107) 3.003 66602
H(92) H(108) 2.604 66602
H(92) H(126) 3.330 66602
H(93) C(80) 3.519 66602
H(93) H(123) 2.711 66602
H(93) H(125) 3.017 66602
H(94) S(21) 2.895 66602
H(94) C(13) 3.515 66602
H(94) C(73) 3.261 66602
H(94) H(125) 2.753 66602
H(94) H(126) 3.011 66602
H(95) S(21) 3.236 66501
H(95) S(30) 3.275 66501
H(96) S(6) 3.382 66602
H(96) S(7) 3.156 66602
H(96) C(4) 3.096 66602
H(96) S(22) 3.289 66602
O(25) H(66) 3.267 66602
O(25) H(108) 2.727 .
O(26) H(111) 2.725 .
O(27) H(99) 2.685 .
O(28) H(103) 2.665 .
O(28) H(104) 3.126 66602
O(29) H(113) 2.684 .
O(30) H(118) 2.763 .
O(31) H(65) 3.577 66602
O(31) H(66) 3.306 66602
O(31) H(121) 2.734 .
O(32) H(126) 2.764 .
C(73) H(94) 3.261 66602
C(73) H(108) 3.398 .
C(74) H(13) 3.519 45501
C(75) H(43) 3.517 45501
C(75) H(111) 3.365 .
C(76) H(43) 3.503 45501
C(76) H(99) 3.486 .
C(77) H(99) 3.491 .
C(78) H(104) 3.399 66602
C(79) H(66) 3.277 66602
C(79) H(67) 3.479 66602
C(79) H(103) 3.390 .
C(79) H(104) 3.241 66602
C(80) H(66) 3.283 66602
C(80) H(93) 3.519 66602
C(81) H(16) 3.204 .
C(81) H(40) 3.561 .
C(82) H(118) 3.541 .
C(84) H(103) 2.982 66602
C(84) H(121) 3.407 .
C(84) H(121) 3.450 66602
C(85) H(66) 3.333 66602
C(86) H(66) 3.386 66602
C(86) H(89) 3.260 66602
C(86) H(92) 3.208 66602
C(86) H(126) 3.418 .
C(88) H(2) 3.517 .
C(88) H(16) 3.552 .
C(88) H(113) 3.354 .
Li(4) H(98) 3.592 .
Li(4) H(99) 3.294 .
Li(4) H(102) 3.477 .
Li(4) H(103) 3.222 .
Li(4) H(106) 3.559 .
Li(4) H(108) 3.386 .
Li(4) H(109) 3.475 .
Li(4) H(111) 3.232 .
H(97) O(1) 3.033 .
H(97) C(25) 3.199 .
H(97) C(32) 3.231 .
H(97) H(1) 3.131 .
H(97) H(2) 2.881 .
H(97) H(14) 3.589 .
H(97) H(16) 2.606 .
H(97) H(40) 2.812 .
H(98) S(4) 3.396 65501
H(98) S(5) 3.162 65501
H(98) C(3) 3.261 65501
H(98) H(16) 3.007 .
H(98) Li(4) 3.592 .
H(99) S(13) 3.187 .
H(99) S(33) 3.270 .
H(99) O(27) 2.685 .
H(99) C(76) 3.486 .
H(99) C(77) 3.491 .
H(99) Li(4) 3.294 .
H(99) H(113) 3.207 .
H(99) H(115) 3.539 .
H(99) H(118) 3.204 .
H(100) S(4) 3.328 65501
H(100) H(40) 3.157 .
H(101) S(2) 3.407 65501
H(101) C(1) 3.165 65501
H(101) C(3) 3.531 65501
H(101) C(64) 3.596 .
H(101) H(65) 3.180 .
H(101) H(67) 2.965 .
H(101) H(68) 3.587 .
H(101) H(121) 3.086 66602
H(101) H(122) 3.201 66602
H(102) Ni(1) 3.597 65501
H(102) S(1) 3.413 65501
H(102) S(5) 3.142 65501
H(102) C(1) 2.992 65501
H(102) C(3) 2.871 65501
H(102) Li(4) 3.477 .
H(103) H(65) 3.569 .
H(103) O(28) 2.665 .
H(103) C(79) 3.390 .
H(103) C(84) 2.982 66602
H(103) Li(4) 3.222 .
H(103) H(103) 2.264 66602
H(103) H(104) 2.906 66602
H(103) H(118) 3.458 .
H(103) H(121) 3.019 .
H(103) H(121) 3.113 66602
H(104) S(1) 3.468 65501
H(104) O(28) 3.126 66602
H(104) C(78) 3.399 66602
H(104) C(79) 3.241 66602
H(104) H(103) 2.906 66602
H(104) H(119) 2.788 66602
H(104) H(121) 3.084 66602
H(104) H(122) 2.952 66602
H(105) O(17) 3.360 66602
H(105) C(63) 3.249 66602
H(105) H(65) 3.032 66602
H(105) H(66) 2.896 66602
H(105) H(89) 3.300 66602
H(106) Ni(1) 2.957 65501
H(106) S(5) 3.444 65501
H(106) S(6) 3.368 65501
H(106) Li(4) 3.559 .
H(107) S(6) 3.574 65501
H(107) S(23) 3.166 65501
H(107) C(69) 3.499 66602
H(107) H(89) 2.883 66602
H(107) H(90) 3.566 66602
H(107) H(92) 3.003 66602
H(108) O(24) 3.103 66602
H(108) C(63) 3.437 66602
H(108) C(69) 3.397 66602
H(108) C(70) 3.124 66602
H(108) H(66) 2.618 66602
H(108) H(89) 2.795 66602
H(108) H(92) 2.604 66602
H(108) O(25) 2.727 .
H(108) C(73) 3.398 .
H(108) Li(4) 3.386 .
H(108) H(121) 3.565 .
H(108) H(126) 3.018 .
H(109) S(5) 3.407 65501
H(109) Li(4) 3.475 .
H(110) S(23) 3.229 65501
H(110) S(24) 3.422 65501
H(110) S(29) 3.293 .
H(110) C(16) 3.503 .
H(110) C(18) 3.104 .
H(111) S(26) 3.274 .
H(111) S(27) 3.303 .
H(111) C(16) 2.929 .
H(111) C(18) 3.396 .
H(111) O(26) 2.725 .
H(111) C(75) 3.365 .
H(111) Li(4) 3.232 .
H(111) H(113) 2.961 .
H(111) H(126) 3.423 .
H(112) S(27) 3.344 .
H(112) C(17) 3.568 .
H(112) C(32) 3.532 .
H(112) H(2) 2.748 .
H(112) H(16) 2.670 .
H(113) S(13) 2.998 .
H(113) O(29) 2.684 .
H(113) C(88) 3.354 .
H(113) H(99) 3.207 .
H(113) H(111) 2.961 .
H(114) O(4) 3.196 45501
H(114) C(30) 3.575 45501
H(114) C(31) 3.508 45501
H(114) H(12) 3.001 45501
H(114) H(13) 3.320 45501
H(114) H(14) 3.332 45501
H(114) H(43) 2.903 45501
H(115) S(13) 3.310 .
H(115) C(38) 3.580 45501
H(115) H(41) 3.395 45501
H(115) H(43) 2.887 45501
H(115) H(44) 3.550 45501
H(115) H(99) 3.539 .
H(116) S(4) 3.113 .
H(116) C(2) 3.316 .
H(117) S(3) 3.587 .
H(117) S(32) 3.241 .
H(118) H(65) 3.328 .
H(118) H(79) 3.160 .
H(118) H(80) 3.499 .
H(118) O(30) 2.763 .
H(118) C(82) 3.541 .
H(118) H(99) 3.204 .
H(118) H(103) 3.458 .
H(119) S(1) 3.255 56602
H(119) S(2) 3.540 .
H(119) S(10) 3.090 56602
H(119) H(104) 2.788 66602
H(120) S(2) 3.018 .
H(120) S(4) 3.597 .
H(120) C(1) 3.204 .
H(120) C(2) 3.204 .
H(120) C(3) 3.458 .
H(121) C(63) 3.027 66602
H(121) C(64) 3.451 66602
H(121) H(65) 2.853 66602
H(121) H(66) 2.502 66602
H(121) H(67) 2.909 66602
H(121) O(31) 2.734 .
H(121) C(84) 3.407 .
H(121) C(84) 3.450 66602
H(121) H(101) 3.086 66602
H(121) H(103) 3.019 .
H(121) H(103) 3.113 66602
H(121) H(104) 3.084 66602
H(121) H(108) 3.565 .
H(122) S(1) 3.585 .
H(122) S(1) 3.032 56602
H(122) H(67) 3.386 66602
H(122) H(101) 3.201 66602
H(122) H(104) 2.952 66602
H(123) Ni(1) 3.536 .
H(123) O(18) 3.593 66602
H(123) C(63) 3.588 66602
H(123) C(64) 3.521 66602
H(123) C(71) 3.487 66602
H(123) H(66) 2.869 66602
H(123) H(67) 3.022 66602
H(123) H(93) 2.711 66602
H(124) Ni(1) 3.541 .
H(124) S(1) 3.350 .
H(124) S(5) 3.199 .
H(124) C(1) 3.051 .
H(124) C(3) 3.012 .
H(125) S(5) 3.351 .
H(125) C(71) 3.323 66602
H(125) H(93) 3.017 66602
H(125) H(94) 2.753 66602
H(126) Ni(3) 3.067 .
H(126) H(92) 3.330 66602
H(126) H(94) 3.011 66602
H(126) O(32) 2.764 .
H(126) C(86) 3.418 .
H(126) H(108) 3.018 .
H(126) H(111) 3.423 .
H(127) Ni(3) 3.449 .
H(127) S(25) 2.995 .
H(127) S(26) 3.192 .
H(127) C(31) 3.481 45501
H(127) H(12) 3.506 45501
H(127) H(13) 2.735 45501
H(127) H(14) 3.466 45501
H(128) S(4) 3.175 .
H(128) S(5) 3.307 .
H(128) C(3) 3.135 .
H(128) H(13) 3.450 45501
H(128) H(14) 3.508 45501
